data_7052124
loop_
_publ_author_name
'Smith, Christopher B.'
'Makha, Mohamed'
'Raston, Colin L.'
'Sobolev, Alexandre N.'

_publ_section_title
;
 Solution and solid state interplay of isomeric
 4?-(pyridyl)-3,2?:6?,3?-terpyridines with p-sulfonatocalix[4]arene
;
_journal_issue 4
_journal_name_full 'New Journal of Chemistry'
_journal_page_first 535
_journal_paper_doi 10.1039/b615508a
_journal_volume 31
_journal_year 2007
_chemical_formula_moiety 'C28 H20 O16 S4, C28 H19 O16 S4, 3(C20 H17 N4), 26(H2 O)'
_chemical_formula_sum 'C116 H142 N12 O58 S8'
_chemical_formula_weight 2888.90
_chemical_name_systematic
;
?
;
_space_group_IT_number 2
_symmetry_cell_setting triclinic
_symmetry_space_group_name_Hall '-P 1'
_symmetry_space_group_name_H-M 'P -1'
_atom_sites_solution_hydrogens geom
_atom_sites_solution_primary direct
_atom_sites_solution_secondary difmap
_audit_creation_method SHELXL-97
_cell_angle_alpha 78.326(9)
_cell_angle_beta 86.573(4)
_cell_angle_gamma 68.775(9)
_cell_formula_units_Z 2
_cell_length_a 17.195(1)
_cell_length_b 17.804(3)
_cell_length_c 23.132(2)
_cell_measurement_reflns_used 29910
_cell_measurement_temperature 100(2)
_cell_measurement_theta_max 27.3505
_cell_measurement_theta_min 2.6261
_cell_volume 6464.0(14)
_computing_cell_refinement
;
CrysAlis RED, Oxford Diffraction Ltd.,
Version 1.171.29.9 (release 23-03-2006 CrysAlis171 .NET)
(compiled Mar 23 2006,23:39:28)
;
_computing_data_collection
;
CrysAlis CCD, Oxford Diffraction Ltd.,
Version 1.171.29.9 (release 23-03-2006 CrysAlis171 .NET)
(compiled Mar 23 2006,23:39:28)
;
_computing_data_reduction
;
CrysAlis RED, Oxford Diffraction Ltd.,
Version 1.171.29.9 (release 23-03-2006 CrysAlis171 .NET)
(compiled Mar 23 2006,23:39:28)
;
_computing_molecular_graphics 'X-Seed 2.0 (Barbour, 2001)'
_computing_publication_material 'SHELXL-97 (Sheldrick, 1997)'
_computing_structure_refinement 'SHELXL-97 (Sheldrick, 1997)'
_computing_structure_solution 'SHELXS-97 (Sheldrick, 1990)'
_diffrn_ambient_temperature 100(2)
_diffrn_detector_area_resol_mean 16.0009
_diffrn_measured_fraction_theta_full 0.879
_diffrn_measured_fraction_theta_max 0.879
_diffrn_measurement_device_type 'Oxford Diffraction Xcalibur-S, Sapphire CCD'
_diffrn_measurement_method '\w scans'
_diffrn_radiation_monochromator graphite
_diffrn_radiation_source 'Enhance (Mo) X-ray Source'
_diffrn_radiation_type MoK\a
_diffrn_radiation_wavelength 0.71073
_diffrn_reflns_av_R_equivalents 0.0662
_diffrn_reflns_av_sigmaI/netI 0.1195
_diffrn_reflns_limit_h_max 22
_diffrn_reflns_limit_h_min -21
_diffrn_reflns_limit_k_max 22
_diffrn_reflns_limit_k_min -22
_diffrn_reflns_limit_l_max 29
_diffrn_reflns_limit_l_min -29
_diffrn_reflns_number 109967
_diffrn_reflns_theta_full 27.40
_diffrn_reflns_theta_max 27.40
_diffrn_reflns_theta_min 2.63
_exptl_absorpt_coefficient_mu 0.241
_exptl_absorpt_correction_T_max 0.9716
_exptl_absorpt_correction_T_min 0.8787
_exptl_absorpt_correction_type multi-scan
_exptl_absorpt_process_details
;
CrysAlis RED, Oxford Diffraction Ltd.,
Version 1.171.29.9 (release 23-03-2006 CrysAlis171 .NET)
(compiled Mar 23 2006,23:39:28)
Empirical absorption correction using spherical harmonics,
implemented in SCALE3 ABSPACK scaling algorithm.
;
_exptl_crystal_colour colorless
_exptl_crystal_density_diffrn 1.484
_exptl_crystal_density_meas ?
_exptl_crystal_density_method .
_exptl_crystal_description plate
_exptl_crystal_F_000 3028
_exptl_crystal_size_max 0.55
_exptl_crystal_size_mid 0.25
_exptl_crystal_size_min 0.12
_refine_diff_density_max 1.312
_refine_diff_density_min -0.708
_refine_diff_density_rms 0.141
_refine_ls_extinction_expression Fc^*^=kFc[1+0.001xFc^2^\l^3^/sin(2\q)]^-1/4^
_refine_ls_extinction_method none
_refine_ls_goodness_of_fit_ref 1.022
_refine_ls_hydrogen_treatment constr
_refine_ls_matrix_type full
_refine_ls_number_parameters 1745
_refine_ls_number_reflns 25823
_refine_ls_number_restraints 0
_refine_ls_restrained_S_all 1.022
_refine_ls_R_factor_all 0.2007
_refine_ls_R_factor_gt 0.1382
_refine_ls_shift/su_max 0.002
_refine_ls_shift/su_mean 0.000
_refine_ls_structure_factor_coef Fsqd
_refine_ls_weighting_details 'calc w=1/[\s^2^(Fo^2^)+(0.1887P)^2^+56.4165P] where P=(Fo^2^+2Fc^2^)/3'
_refine_ls_weighting_scheme calc
_refine_ls_wR_factor_gt 0.3765
_refine_ls_wR_factor_ref 0.4013
_reflns_number_gt 14332
_reflns_number_total 25823
_reflns_threshold_expression >2sigma(I)
_cod_data_source_file b615508a.txt
_cod_data_source_block compound1.3
_cod_depositor_comments
;
The following automatic conversions were performed:
'_symmetry_cell_setting' value 'Triclinic' changed to 'triclinic'
according to '/home/saulius/struct/CIF-dictionaries/cif_core.dic'
dictionary named 'cif_core.dic' version 2.4.1 from 2010-06-29.

Automatic conversion script
Id: cif_fix_enum 1527 2010-12-29 10:47:43Z saulius 
;
_cod_original_cell_volume 6464.0(13)
_cod_database_code 7052124

loop_
_symmetry_equiv_pos_as_xyz
'x, y, z'
'-x, -y, -z'

loop_
_atom_site_label
_atom_site_type_symbol
_atom_site_fract_x
_atom_site_fract_y
_atom_site_fract_z
_atom_site_U_iso_or_equiv
_atom_site_adp_type
_atom_site_occupancy
_atom_site_symmetry_multiplicity
_atom_site_calc_flag
_atom_site_refinement_flags
_atom_site_disorder_assembly
_atom_site_disorder_group
O1 O 0.1719(3) 0.5058(3) 0.0046(3) 0.0296(13) Uani 1 1 d . . .
H1 H 0.1711 0.5220 -0.0327 0.044 Uiso 0.50 1 calc PR A 1
C11 C 0.1262(5) 0.4565(5) 0.0185(3) 0.0220(16) Uani 1 1 d . . .
C12 C 0.1126(5) 0.4356(5) 0.0796(4) 0.0269(18) Uani 1 1 d . . .
C13 C 0.0692(5) 0.3822(5) 0.0981(4) 0.0248(17) Uani 1 1 d . . .
H13 H 0.0580 0.3682 0.1387 0.030 Uiso 1 1 calc R . .
C14 C 0.0427(5) 0.3496(5) 0.0567(4) 0.0259(17) Uani 1 1 d . . .
C15 C 0.0561(5) 0.3712(5) -0.0028(4) 0.0286(19) Uani 1 1 d . . .
H15 H 0.0361 0.3494 -0.0304 0.034 Uiso 1 1 calc R . .
C16 C 0.0990(4) 0.4248(5) -0.0229(3) 0.0233(17) Uani 1 1 d . . .
S1 S -0.01195(13) 0.28132(14) 0.07917(10) 0.0321(5) Uani 1 1 d . . .
O11 O 0.0037(4) 0.2492(4) 0.1417(3) 0.0402(15) Uani 1 1 d . . .
O12 O -0.0999(4) 0.3283(4) 0.0640(3) 0.0500(18) Uani 1 1 d . . .
O13 O 0.0223(5) 0.2163(4) 0.0445(3) 0.0532(19) Uani 1 1 d . . .
C1 C 0.1478(5) 0.4687(5) 0.1218(3) 0.0256(17) Uani 1 1 d . . .
H1A H 0.1177 0.4659 0.1596 0.031 Uiso 1 1 calc R . .
H1B H 0.1390 0.5271 0.1056 0.031 Uiso 1 1 calc R . .
O2 O 0.2868(3) 0.5306(3) 0.0764(2) 0.0271(12) Uani 1 1 d . . .
H2 H 0.2344 0.5566 0.0750 0.041 Uiso 1 1 calc R . .
C21 C 0.3036(5) 0.4534(5) 0.1087(3) 0.0260(18) Uani 1 1 d . . .
C22 C 0.3885(5) 0.4052(5) 0.1167(3) 0.0243(17) Uani 1 1 d . . .
C23 C 0.4116(5) 0.3267(5) 0.1506(3) 0.0266(18) Uani 1 1 d . . .
H23 H 0.4690 0.2935 0.1558 0.032 Uiso 1 1 calc R . .
C24 C 0.3521(5) 0.2962(5) 0.1769(3) 0.0260(18) Uani 1 1 d . . .
C25 C 0.2671(5) 0.3438(5) 0.1680(3) 0.0262(18) Uani 1 1 d . . .
H25 H 0.2269 0.3220 0.1864 0.031 Uiso 1 1 calc R . .
C26 C 0.2402(5) 0.4209(5) 0.1333(3) 0.0235(17) Uani 1 1 d . . .
S2 S 0.38203(15) 0.20017(14) 0.22631(10) 0.0366(5) Uani 1 1 d . . .
O21 O 0.4701(5) 0.1604(5) 0.2175(4) 0.067(2) Uani 1 1 d . . .
O22 O 0.3738(8) 0.2222(5) 0.2844(3) 0.101(4) Uani 1 1 d . . .
O23 O 0.3337(6) 0.1573(5) 0.2153(5) 0.094(4) Uani 1 1 d . . .
C2 C 0.4530(5) 0.4375(5) 0.0898(3) 0.0265(18) Uani 1 1 d . . .
H2A H 0.4982 0.4236 0.1190 0.032 Uiso 1 1 calc R . .
H2B H 0.4281 0.4981 0.0785 0.032 Uiso 1 1 calc R . .
O3 O 0.3671(3) 0.4932(3) -0.0253(2) 0.0266(12) Uani 1 1 d . . .
H3 H 0.3503 0.5057 0.0080 0.040 Uiso 1 1 calc R . .
C31 C 0.4432(5) 0.4299(5) -0.0182(4) 0.0246(17) Uani 1 1 d . . .
C32 C 0.4718(5) 0.3945(5) -0.0683(3) 0.0245(17) Uani 1 1 d . . .
C33 C 0.5494(5) 0.3303(5) -0.0636(4) 0.0293(19) Uani 1 1 d . . .
H33 H 0.5712 0.3062 -0.0969 0.035 Uiso 1 1 calc R . .
C34 C 0.5951(5) 0.3013(5) -0.0107(3) 0.0266(18) Uani 1 1 d . . .
C35 C 0.5655(5) 0.3374(5) 0.0378(4) 0.0292(19) Uani 1 1 d . . .
H35 H 0.5976 0.3178 0.0733 0.035 Uiso 1 1 calc R . .
C36 C 0.4896(5) 0.4017(5) 0.0351(3) 0.0253(17) Uani 1 1 d . . .
S3 S 0.69053(13) 0.21718(15) -0.00628(11) 0.0366(6) Uani 1 1 d . . .
O31 O 0.7176(4) 0.1910(5) 0.0552(3) 0.0542(19) Uani 1 1 d . . .
O32 O 0.6718(4) 0.1557(5) -0.0298(4) 0.057(2) Uani 1 1 d . . .
O33 O 0.7480(4) 0.2454(4) -0.0444(3) 0.0445(16) Uani 1 1 d . . .
C3 C 0.4202(5) 0.4218(6) -0.1236(3) 0.034(2) Uani 1 1 d . . .
H3A H 0.4565 0.4036 -0.1567 0.040 Uiso 1 1 calc R . .
H3B H 0.3958 0.4825 -0.1326 0.040 Uiso 1 1 calc R . .
O4 O 0.2435(4) 0.5143(4) -0.1063(3) 0.0350(14) Uani 1 1 d . . .
H4 H 0.2122 0.5238 -0.0768 0.052 Uiso 0.50 1 calc PR B 2
C41 C 0.2688(5) 0.4323(5) -0.1085(3) 0.0302(19) Uani 1 1 d . . .
C42 C 0.2054(5) 0.3983(5) -0.1024(4) 0.0301(19) Uani 1 1 d . . .
C43 C 0.2288(5) 0.3160(6) -0.1077(4) 0.034(2) Uani 1 1 d . . .
H43 H 0.1881 0.2908 -0.1037 0.041 Uiso 1 1 calc R . .
C44 C 0.3113(5) 0.2708(6) -0.1189(4) 0.034(2) Uani 1 1 d . C .
C45 C 0.3715(5) 0.3046(6) -0.1234(4) 0.031(2) Uani 1 1 d . . .
H45 H 0.4277 0.2722 -0.1299 0.037 Uiso 1 1 calc R . .
C46 C 0.3508(5) 0.3877(6) -0.1183(3) 0.033(2) Uani 1 1 d . . .
S4 S 0.33671(17) 0.16829(18) -0.12826(13) 0.0535(7) Uani 1 1 d . . .
O41 O 0.2610(9) 0.1403(8) -0.1068(6) 0.040(3) Uiso 0.50 1 d P C 1
O42 O 0.3578(9) 0.1637(8) -0.1862(6) 0.039(3) Uiso 0.50 1 d P C 1
O43 O 0.4095(8) 0.1140(8) -0.0895(6) 0.042(3) Uiso 0.50 1 d P C 1
O41' O 0.4242(18) 0.1479(17) -0.1464(13) 0.131(9) Uiso 0.50 1 d P C 2
O42' O 0.3047(13) 0.1304(12) -0.0873(9) 0.079(5) Uiso 0.50 1 d P C 2
O43' O 0.3133(19) 0.1780(18) -0.1903(13) 0.122(9) Uiso 0.50 1 d P C 2
C4 C 0.1162(5) 0.4462(5) -0.0888(4) 0.0295(18) Uani 1 1 d . . .
H4A H 0.0779 0.4334 -0.1122 0.035 Uiso 1 1 calc R . .
H4B H 0.1055 0.5058 -0.1002 0.035 Uiso 1 1 calc R . .
O5 O 0.3586(3) 0.5047(3) 0.4725(3) 0.0338(14) Uani 1 1 d . . .
H5 H 0.3223 0.5126 0.4470 0.051 Uiso 1 1 calc R . .
C51 C 0.3908(5) 0.5654(5) 0.4596(4) 0.0305(19) Uani 1 1 d . . .
C52 C 0.4183(5) 0.5911(5) 0.5050(3) 0.0248(17) Uani 1 1 d . . .
C53 C 0.4504(5) 0.6539(5) 0.4878(4) 0.0260(18) Uani 1 1 d . . .
H53 H 0.4708 0.6726 0.5173 0.031 Uiso 1 1 calc R . .
C54 C 0.4533(5) 0.6899(5) 0.4287(4) 0.0284(18) Uani 1 1 d . . .
C55 C 0.4257(5) 0.6643(6) 0.3851(4) 0.032(2) Uani 1 1 d . . .
H55 H 0.4281 0.6890 0.3449 0.039 Uiso 1 1 calc R . .
C56 C 0.3940(5) 0.6016(5) 0.4000(4) 0.0284(19) Uani 1 1 d . . .
S5 S 0.49411(14) 0.77053(15) 0.41164(10) 0.0342(5) Uani 1 1 d . . .
O51 O 0.4728(4) 0.8077(4) 0.3500(3) 0.0478(17) Uani 1 1 d . . .
O52 O 0.4570(4) 0.8233(4) 0.4525(3) 0.0504(18) Uani 1 1 d . . .
O53 O 0.5849(4) 0.7312(5) 0.4216(3) 0.0528(19) Uani 1 1 d . . .
C5 C 0.4102(5) 0.5575(5) 0.5687(4) 0.0284(18) Uani 1 1 d . . .
H5A H 0.4467 0.5716 0.5927 0.034 Uiso 1 1 calc R . .
H5B H 0.4286 0.4969 0.5751 0.034 Uiso 1 1 calc R . .
O6 O 0.3029(4) 0.4686(4) 0.5830(3) 0.0361(14) Uani 1 1 d . . .
H6 H 0.3238 0.4700 0.5492 0.054 Uiso 1 1 calc R . .
C61 C 0.2672(6) 0.5477(5) 0.5937(4) 0.032(2) Uani 1 1 d . . .
C62 C 0.1845(6) 0.5805(5) 0.6099(3) 0.0312(19) Uani 1 1 d . . .
C63 C 0.1552(6) 0.6604(6) 0.6204(3) 0.034(2) Uani 1 1 d . . .
H63 H 0.0986 0.6844 0.6310 0.041 Uiso 1 1 calc R . .
C64 C 0.2084(5) 0.7063(5) 0.6157(4) 0.0298(19) Uani 1 1 d . . .
C65 C 0.2907(5) 0.6705(5) 0.6006(3) 0.0290(18) Uani 1 1 d . . .
H65 H 0.3271 0.7003 0.5985 0.035 Uiso 1 1 calc R . .
C66 C 0.3211(5) 0.5919(5) 0.5884(3) 0.0263(18) Uani 1 1 d . . .
S6 S 0.17037(14) 0.80628(14) 0.63110(10) 0.0356(5) Uani 1 1 d . . .
O61 O 0.2389(4) 0.8370(4) 0.6185(3) 0.0466(17) Uani 1 1 d . . .
O62 O 0.0994(4) 0.8544(4) 0.5927(3) 0.0468(17) Uani 1 1 d . . .
O63 O 0.1492(5) 0.7974(5) 0.6928(3) 0.0529(19) Uani 1 1 d . . .
C6 C 0.1241(5) 0.5350(6) 0.6136(4) 0.0316(19) Uani 1 1 d . . .
H6A H 0.1560 0.4758 0.6152 0.038 Uiso 1 1 calc R . .
H6B H 0.0919 0.5407 0.6504 0.038 Uiso 1 1 calc R . .
O7 O 0.1703(4) 0.4860(4) 0.5064(3) 0.0346(14) Uani 1 1 d . . .
H7 H 0.2016 0.4939 0.5292 0.052 Uiso 1 1 calc R . .
C71 C 0.0916(5) 0.5442(5) 0.5061(3) 0.0275(18) Uani 1 1 d . . .
C72 C 0.0402(6) 0.5762(6) 0.4563(4) 0.036(2) Uani 1 1 d . . .
C73 C -0.0394(5) 0.6329(5) 0.4607(4) 0.0275(18) Uani 1 1 d . . .
H73 H -0.0753 0.6556 0.4270 0.033 Uiso 1 1 calc R . .
C74 C -0.0658(5) 0.6558(5) 0.5127(4) 0.032(2) Uani 1 1 d . . .
C75 C -0.0142(6) 0.6239(5) 0.5643(4) 0.032(2) Uani 1 1 d . . .
H75 H -0.0343 0.6412 0.6003 0.039 Uiso 1 1 calc R . .
C76 C 0.0647(5) 0.5678(5) 0.5614(4) 0.0287(19) Uani 1 1 d . . .
S7 S -0.16862(14) 0.72667(15) 0.52028(10) 0.0360(5) Uani 1 1 d . . .
O71 O -0.2071(4) 0.7525(4) 0.4622(3) 0.0513(18) Uani 1 1 d . . .
O72 O -0.2095(4) 0.6821(4) 0.5633(3) 0.0455(17) Uani 1 1 d . . .
O73 O -0.1605(4) 0.7952(4) 0.5432(3) 0.0495(17) Uani 1 1 d . . .
C7 C 0.0719(5) 0.5514(5) 0.3980(3) 0.0290(18) Uani 1 1 d . . .
H7A H 0.0237 0.5636 0.3717 0.035 Uiso 1 1 calc R . .
H7B H 0.1032 0.4914 0.4049 0.035 Uiso 1 1 calc R . .
O8 O 0.2497(4) 0.4827(3) 0.4010(2) 0.0332(14) Uani 1 1 d . . .
H8 H 0.2132 0.4683 0.4210 0.050 Uiso 1 1 calc R . .
C81 C 0.2141(5) 0.5638(5) 0.3720(3) 0.0267(18) Uani 1 1 d . . .
C82 C 0.2649(5) 0.6062(5) 0.3479(3) 0.0240(17) Uani 1 1 d . . .
C83 C 0.2252(5) 0.6857(5) 0.3155(3) 0.0297(19) Uani 1 1 d . . .
H83 H 0.2579 0.7170 0.2977 0.036 Uiso 1 1 calc R . .
C84 C 0.1402(5) 0.7191(5) 0.3090(3) 0.0302(19) Uani 1 1 d . D .
C85 C 0.0908(5) 0.6748(6) 0.3366(4) 0.0320(19) Uani 1 1 d . . .
H85 H 0.0317 0.6992 0.3338 0.038 Uiso 1 1 calc R . .
C86 C 0.1281(5) 0.5960(5) 0.3679(3) 0.0274(18) Uani 1 1 d . . .
S8 S 0.09249(17) 0.81753(15) 0.26559(12) 0.0470(7) Uani 1 1 d . . .
O81 O 0.0033(6) 0.8485(6) 0.2835(5) 0.024(2) Uiso 0.50 1 d P D 1
O82 O 0.1351(7) 0.8669(7) 0.2688(5) 0.031(3) Uiso 0.50 1 d P D 1
O83 O 0.0919(7) 0.7980(7) 0.2036(5) 0.031(3) Uiso 0.50 1 d P D 1
O81' O 0.1608(13) 0.8418(13) 0.2365(9) 0.085(6) Uiso 0.50 1 d P D 2
O82' O 0.0285(17) 0.8276(16) 0.2384(12) 0.116(8) Uiso 0.50 1 d P D 2
O83' O 0.0765(19) 0.8688(18) 0.3142(13) 0.141(10) Uiso 0.50 1 d P D 2
C8 C 0.3612(5) 0.5725(5) 0.3523(4) 0.0296(19) Uani 1 1 d . . .
H8A H 0.3815 0.5117 0.3608 0.035 Uiso 1 1 calc R . .
H8B H 0.3839 0.5901 0.3137 0.035 Uiso 1 1 calc R . .
C11A C 0.2374(5) 0.1244(5) 0.0824(4) 0.034(2) Uani 1 1 d . . .
C12A C 0.2052(5) 0.1363(6) 0.1367(4) 0.036(2) Uani 1 1 d . . .
H12A H 0.2169 0.1739 0.1553 0.043 Uiso 1 1 calc R . .
C13A C 0.1552(5) 0.0935(6) 0.1649(4) 0.035(2) Uani 1 1 d . . .
N14A N 0.1328(4) 0.0433(5) 0.1386(3) 0.0352(17) Uani 1 1 d . . .
C15A C 0.1606(5) 0.0349(6) 0.0840(4) 0.038(2) Uani 1 1 d . . .
C16A C 0.2146(5) 0.0713(6) 0.0556(4) 0.035(2) Uani 1 1 d . . .
H16A H 0.2362 0.0605 0.0181 0.041 Uiso 1 1 calc R . .
C21A C 0.1264(5) 0.0979(6) 0.2262(4) 0.039(2) Uani 1 1 d . . .
C22A C 0.1583(6) 0.1324(7) 0.2633(5) 0.047(2) Uani 1 1 d . . .
H22A H 0.2019 0.1525 0.2504 0.056 Uiso 1 1 calc R . .
C23A C 0.1258(7) 0.1372(7) 0.3191(5) 0.055(3) Uani 1 1 d . . .
H23A H 0.1447 0.1642 0.3436 0.066 Uiso 1 1 calc R . .
C24A C 0.0682(7) 0.1047(7) 0.3395(5) 0.053(3) Uani 1 1 d . . .
H24A H 0.0482 0.1062 0.3786 0.063 Uiso 1 1 calc R . .
N25A N 0.0399(6) 0.0706(6) 0.3044(4) 0.059(3) Uani 1 1 d . . .
H25A H 0.0014 0.0499 0.3176 0.071 Uiso 1 1 calc R . .
C26A C 0.0677(7) 0.0659(7) 0.2485(5) 0.050(3) Uani 1 1 d . . .
H26A H 0.0459 0.0401 0.2248 0.061 Uiso 1 1 calc R . .
C31A C 0.1301(5) -0.0175(6) 0.0563(4) 0.037(2) Uani 1 1 d . . .
C32A C 0.1333(6) -0.0158(6) -0.0033(5) 0.043(2) Uani 1 1 d . . .
H32A H 0.1577 0.0189 -0.0281 0.052 Uiso 1 1 calc R . .
N33A N 0.1028(6) -0.0621(7) -0.0275(5) 0.066(3) Uani 1 1 d . . .
H33A H 0.1039 -0.0583 -0.0661 0.079 Uiso 1 1 calc R . .
C34A C 0.0708(6) -0.1138(7) 0.0061(7) 0.059(3) Uani 1 1 d . . .
H34A H 0.0508 -0.1470 -0.0118 0.071 Uiso 1 1 calc R . .
C35A C 0.0663(6) -0.1196(7) 0.0664(6) 0.057(3) Uani 1 1 d . . .
H35A H 0.0425 -0.1555 0.0903 0.068 Uiso 1 1 calc R . .
C36A C 0.0970(6) -0.0725(6) 0.0906(5) 0.048(3) Uani 1 1 d . . .
H36A H 0.0958 -0.0770 0.1323 0.057 Uiso 1 1 calc R . .
C41A C 0.2977(5) 0.1625(6) 0.0573(4) 0.033(2) Uani 1 1 d . . .
C42A C 0.3755(6) 0.1177(6) 0.0410(4) 0.038(2) Uani 1 1 d . . .
H42A H 0.3901 0.0607 0.0416 0.045 Uiso 1 1 calc R . .
N43A N 0.4318(5) 0.1544(4) 0.0240(3) 0.0372(18) Uani 1 1 d . . .
H43A H 0.4828 0.1238 0.0161 0.045 Uiso 1 1 calc R . .
C44A C 0.4130(5) 0.2356(5) 0.0187(4) 0.0317(19) Uani 1 1 d . . .
H44A H 0.4542 0.2593 0.0064 0.038 Uiso 1 1 calc R . .
C45A C 0.3326(5) 0.2850(5) 0.0314(3) 0.0283(18) Uani 1 1 d . . .
H45A H 0.3172 0.3428 0.0267 0.034 Uiso 1 1 calc R . .
C46A C 0.2762(5) 0.2471(5) 0.0510(3) 0.0287(18) Uani 1 1 d . . .
H46A H 0.2214 0.2794 0.0606 0.034 Uiso 1 1 calc R . .
C11B C 0.2374(5) 0.9012(5) 0.4039(4) 0.034(2) Uani 1 1 d . . .
C12B C 0.2600(6) 0.9498(6) 0.4336(4) 0.035(2) Uani 1 1 d . . .
H12B H 0.2419 0.9553 0.4726 0.042 Uiso 1 1 calc R . .
C13B C 0.3114(5) 0.9914(6) 0.4036(4) 0.035(2) Uani 1 1 d . . .
N14B N 0.3340(5) 0.9891(4) 0.3479(3) 0.0358(17) Uani 1 1 d . . .
C15B C 0.3101(6) 0.9424(5) 0.3198(4) 0.034(2) Uani 1 1 d . . .
C16B C 0.2618(6) 0.8973(5) 0.3465(4) 0.036(2) Uani 1 1 d . . .
H16B H 0.2460 0.8643 0.3255 0.044 Uiso 1 1 calc R . .
C21B C 0.3448(6) 1.0400(5) 0.4338(4) 0.033(2) Uani 1 1 d . . .
C22B C 0.3574(6) 1.0241(6) 0.4942(4) 0.040(2) Uani 1 1 d . . .
H22B H 0.3420 0.9825 0.5192 0.048 Uiso 1 1 calc R . .
C23B C 0.3934(6) 1.0708(6) 0.5178(4) 0.043(2) Uani 1 1 d . . .
H23B H 0.4047 1.0592 0.5590 0.051 Uiso 1 1 calc R . .
C24B C 0.4115(7) 1.1300(7) 0.4836(5) 0.053(3) Uani 1 1 d . . .
H24B H 0.4345 1.1617 0.5007 0.064 Uiso 1 1 calc R . .
N25B N 0.3982(6) 1.1473(6) 0.4246(5) 0.066(3) Uani 1 1 d . . .
H25B H 0.4115 1.1873 0.4026 0.079 Uiso 1 1 calc R . .
C26B C 0.3647(6) 1.1035(6) 0.3986(5) 0.045(2) Uani 1 1 d . . .
H26B H 0.3550 1.1162 0.3571 0.054 Uiso 1 1 calc R . .
C31B C 0.3391(6) 0.9407(5) 0.2581(4) 0.037(2) Uani 1 1 d . . .
C32B C 0.3082(6) 0.9078(6) 0.2181(4) 0.039(2) Uani 1 1 d . . .
H32B H 0.2647 0.8871 0.2298 0.047 Uiso 1 1 calc R . .
C33B C 0.3407(7) 0.9054(6) 0.1617(5) 0.049(3) Uani 1 1 d . . .
H33B H 0.3174 0.8862 0.1342 0.058 Uiso 1 1 calc R . .
C34B C 0.4047(7) 0.9303(6) 0.1466(4) 0.046(3) Uani 1 1 d . . .
H34B H 0.4289 0.9260 0.1089 0.055 Uiso 1 1 calc R . .
N35B N 0.4354(5) 0.9616(5) 0.1845(3) 0.046(2) Uani 1 1 d . . .
H35B H 0.4768 0.9790 0.1734 0.055 Uiso 1 1 calc R . .
C36B C 0.4042(6) 0.9666(6) 0.2387(4) 0.043(2) Uani 1 1 d . . .
H36B H 0.4274 0.9887 0.2644 0.052 Uiso 1 1 calc R . .
C41B C 0.1861(5) 0.8517(5) 0.4324(4) 0.0297(19) Uani 1 1 d . . .
C42B C 0.2158(5) 0.7662(5) 0.4394(3) 0.0277(18) Uani 1 1 d . . .
H42B H 0.2708 0.7382 0.4275 0.033 Uiso 1 1 calc R . .
C43B C 0.1669(6) 0.7216(5) 0.4632(3) 0.0313(19) Uani 1 1 d . . .
H43B H 0.1877 0.6634 0.4680 0.038 Uiso 1 1 calc R . .
C44B C 0.0871(5) 0.7631(5) 0.4800(4) 0.0301(19) Uani 1 1 d . . .
H44B H 0.0514 0.7340 0.4956 0.036 Uiso 1 1 calc R . .
N45B N 0.0606(4) 0.8439(5) 0.4742(3) 0.0369(18) Uani 1 1 d . . .
H45B H 0.0093 0.8693 0.4850 0.044 Uiso 1 1 calc R . .
C46B C 0.1071(6) 0.8898(6) 0.4527(4) 0.038(2) Uani 1 1 d . . .
H46B H 0.0860 0.9474 0.4516 0.046 Uiso 1 1 calc R . .
C11C C 0.4874(8) 0.4140(7) 0.2548(4) 0.051(3) Uani 1 1 d . . .
C12C C 0.5224(7) 0.3285(7) 0.2596(4) 0.049(3) Uani 1 1 d . . .
H12C H 0.4878 0.2967 0.2626 0.059 Uiso 1 1 calc R . .
C13C C 0.6085(8) 0.2915(7) 0.2599(5) 0.055(3) Uani 1 1 d . . .
C14C C 0.6540(7) 0.3416(7) 0.2593(4) 0.048(3) Uani 1 1 d . . .
H14C H 0.7132 0.3180 0.2610 0.058 Uiso 1 1 calc R . .
C15C C 0.6164(7) 0.4228(7) 0.2565(4) 0.050(3) Uani 1 1 d . . .
N16C N 0.5322(6) 0.4600(6) 0.2537(3) 0.048(2) Uani 1 1 d . . .
C21C C 0.6467(9) 0.2029(8) 0.2622(6) 0.064(3) Uani 1 1 d . . .
C22C C 0.6095(9) 0.1476(8) 0.2904(6) 0.072(4) Uani 1 1 d . . .
H22C H 0.5582 0.1679 0.3101 0.086 Uiso 1 1 calc R . .
C23C C 0.6441(14) 0.0652(11) 0.2906(7) 0.097(5) Uani 1 1 d . . .
H23C H 0.6201 0.0266 0.3102 0.116 Uiso 1 1 calc R . .
C24C C 0.7202(17) 0.0429(13) 0.2584(9) 0.119(7) Uani 1 1 d . . .
H24C H 0.7459 -0.0135 0.2562 0.143 Uiso 1 1 calc R . .
N25C N 0.7568(10) 0.0900(10) 0.2327(7) 0.111(5) Uani 1 1 d . . .
H25C H 0.8048 0.0707 0.2152 0.133 Uiso 1 1 calc R . .
C26C C 0.7193(12) 0.1721(11) 0.2329(7) 0.101(5) Uani 1 1 d . . .
H26C H 0.7445 0.2089 0.2121 0.121 Uiso 1 1 calc R . .
C31C C 0.6672(7) 0.4749(6) 0.2576(4) 0.045(2) Uani 1 1 d . . .
C32C C 0.6302(7) 0.5513(7) 0.2689(4) 0.048(3) Uani 1 1 d . . .
H32C H 0.5723 0.5702 0.2772 0.058 Uiso 1 1 calc R . .
C33C C 0.6737(8) 0.6024(8) 0.2690(4) 0.057(3) Uani 1 1 d . . .
H33C H 0.6467 0.6561 0.2768 0.068 Uiso 1 1 calc R . .
C34C C 0.7549(9) 0.5742(10) 0.2576(5) 0.065(3) Uani 1 1 d . . .
H34C H 0.7860 0.6083 0.2590 0.077 Uiso 1 1 calc R . .
N35C N 0.7943(7) 0.5008(10) 0.2445(4) 0.088(4) Uani 1 1 d . . .
H35C H 0.8475 0.4854 0.2356 0.106 Uiso 1 1 calc R . .
C36C C 0.7517(6) 0.4489(7) 0.2449(4) 0.045(2) Uani 1 1 d . . .
H36C H 0.7797 0.3955 0.2366 0.054 Uiso 1 1 calc R . .
C41C C 0.3939(8) 0.4571(6) 0.2492(4) 0.048(3) Uani 1 1 d . . .
C42C C 0.3636(8) 0.5374(6) 0.2168(4) 0.049(3) Uani 1 1 d . . .
H42C H 0.4010 0.5642 0.2007 0.058 Uiso 1 1 calc R . .
N43C N 0.2814(9) 0.5761(7) 0.2087(4) 0.079(4) Uani 1 1 d . . .
H43C H 0.2620 0.6260 0.1871 0.095 Uiso 1 1 calc R . .
C44C C 0.2265(9) 0.5386(9) 0.2336(5) 0.067(4) Uani 1 1 d . . .
H44C H 0.1681 0.5680 0.2293 0.081 Uiso 1 1 calc R . .
C45C C 0.2556(7) 0.4597(7) 0.2644(5) 0.052(3) Uani 1 1 d . . .
H45C H 0.2174 0.4337 0.2805 0.062 Uiso 1 1 calc R . .
C46C C 0.3379(7) 0.4186(7) 0.2721(4) 0.047(3) Uani 1 1 d . . .
H46C H 0.3580 0.3634 0.2930 0.057 Uiso 1 1 calc R . .
O01W O 0.1507(4) 0.6606(4) 0.0507(3) 0.0425(16) Uani 1 1 d . . .
H011 H 0.1795 0.6904 0.0381 0.064 Uiso 1 1 d . . .
H012 H 0.1336 0.6703 0.0846 0.064 Uiso 1 1 d . . .
O02W O 0.4232(5) 0.6894(5) 0.2207(3) 0.061(2) Uani 1 1 d . . .
H021 H 0.3808 0.7270 0.2028 0.091 Uiso 1 1 d . . .
H022 H 0.4564 0.7114 0.2290 0.091 Uiso 1 1 d . . .
O03W O -0.0963(4) 0.9155(5) 0.5086(3) 0.0551(19) Uani 1 1 d . . .
H031 H -0.1186 0.8935 0.4884 0.083 Uiso 1 1 d . . .
H032 H -0.0817 0.9526 0.4871 0.083 Uiso 1 1 d . . .
O04W O 0.3958(4) 0.8258(5) 0.5670(3) 0.0506(18) Uani 1 1 d . . .
H041 H 0.4224 0.8174 0.5354 0.076 Uiso 1 1 d . . .
H042 H 0.3490 0.8228 0.5604 0.076 Uiso 1 1 d . . .
O05W O 0.3501(4) 0.3417(4) 0.4662(3) 0.0508(18) Uani 1 1 d . . .
H051 H 0.3737 0.3466 0.4957 0.076 Uiso 1 1 d . . .
H052 H 0.3262 0.3894 0.4457 0.076 Uiso 1 1 d . . .
O06W O 0.5859(4) 0.0508(5) 0.0053(3) 0.057(2) Uani 1 1 d . . .
H061 H 0.6136 0.0826 -0.0022 0.086 Uiso 1 1 d . . .
H062 H 0.6044 0.0149 0.0364 0.086 Uiso 1 1 d . . .
O07W O -0.2549(5) 0.6670(5) 0.3856(4) 0.073(2) Uani 1 1 d . . .
H071 H -0.2558 0.6820 0.4183 0.110 Uiso 1 1 d . . .
H072 H -0.2163 0.6720 0.3622 0.110 Uiso 1 1 d . . .
O08W O 0.5328(7) 0.7612(6) 0.2469(4) 0.092(3) Uani 1 1 d . . .
H081 H 0.5145 0.7744 0.2798 0.138 Uiso 1 1 d . . .
H082 H 0.5682 0.7840 0.2355 0.138 Uiso 1 1 d . . .
O09W O 0.3087(5) 0.9620(6) -0.1146(4) 0.077(3) Uani 1 1 d . . .
H091 H 0.2914 0.9273 -0.0922 0.115 Uiso 1 1 d . . .
H092 H 0.2644 1.0035 -0.1242 0.115 Uiso 1 1 d . . .
O10W O -0.0648(6) 0.3015(6) 0.2429(4) 0.080(3) Uani 1 1 d . . .
H101 H -0.0565 0.2784 0.2132 0.120 Uiso 1 1 d . . .
H102 H -0.0516 0.3439 0.2321 0.120 Uiso 1 1 d . . .
O11W O -0.1891(5) 0.9954(5) 0.4077(4) 0.081(3) Uani 1 1 d . . .
H111 H -0.2095 1.0471 0.4055 0.122 Uiso 1 1 d . . .
H112 H -0.2029 0.9739 0.4411 0.122 Uiso 1 1 d . . .
O12W O 0.2478(6) 0.6903(8) -0.1180(4) 0.100(4) Uani 1 1 d . . .
H121 H 0.2430 0.6511 -0.0919 0.149 Uiso 1 1 d . . .
H122 H 0.2582 0.7228 -0.0999 0.149 Uiso 1 1 d . . .
O13W O 0.2624(6) 0.7453(6) 0.1637(4) 0.090(3) Uani 1 1 d . . .
H131 H 0.2736 0.7670 0.1296 0.134 Uiso 1 1 d . . .
H132 H 0.2276 0.7829 0.1795 0.134 Uiso 1 1 d . . .
O14W O -0.1269(6) 0.6802(7) 0.3088(6) 0.106(4) Uani 1 1 d . . .
H141 H -0.1732 0.7084 0.2909 0.159 Uiso 1 1 d . . .
H142 H -0.0933 0.6686 0.2806 0.159 Uiso 1 1 d . . .
O15W O -0.0888(5) 1.0289(7) 0.1587(4) 0.091(3) Uani 1 1 d . . .
H151 H -0.0602 0.9787 0.1584 0.136 Uiso 1 1 d . . .
H152 H -0.1407 1.0419 0.1525 0.136 Uiso 1 1 d . . .
O16W O 0.5303(6) 0.0497(6) 0.1476(5) 0.082(3) Uani 1 1 d . . .
H161 H 0.5011 0.0932 0.1598 0.123 Uiso 1 1 d . . .
H162 H 0.5782 0.0538 0.1440 0.123 Uiso 1 1 d . . .
O17W O 0.2002(6) 0.3113(9) 0.3191(4) 0.113(4) Uani 1 1 d . . .
H171 H 0.2498 0.2850 0.3098 0.169 Uiso 1 1 d . . .
H172 H 0.1918 0.3502 0.3376 0.169 Uiso 1 1 d . . .
O18W O -0.2497(8) 0.8903(6) 0.3762(5) 0.107(4) Uani 1 1 d . . .
H181 H -0.2048 0.8504 0.3880 0.160 Uiso 1 1 d . . .
H182 H -0.2540 0.8967 0.3390 0.160 Uiso 1 1 d . . .
O19W O -0.0397(8) -0.0308(8) 0.3482(6) 0.132(5) Uani 1 1 d . . .
H191 H 0.0024 -0.0672 0.3368 0.198 Uiso 1 1 d . . .
H192 H -0.0616 -0.0564 0.3753 0.198 Uiso 1 1 d . . .
O20W O 0.4553(6) 1.2811(10) 0.3851(4) 0.145(6) Uani 1 1 d . . .
H201 H 0.4111 1.2972 0.4048 0.218 Uiso 1 1 d . . .
H202 H 0.5012 1.2462 0.4003 0.218 Uiso 1 1 d . . .
O21W O -0.0234(8) 0.5744(9) 0.2400(5) 0.133(5) Uani 1 1 d . . .
H211 H -0.0027 0.6119 0.2308 0.200 Uiso 1 1 d . . .
H212 H 0.0086 0.5371 0.2662 0.200 Uiso 1 1 d . . .
O22W O -0.0926(10) 0.8088(9) 0.0681(7) 0.059(4) Uiso 0.50 1 d P . .
O23W O 0.4578(13) 1.0417(13) 0.6442(9) 0.091(6) Uiso 0.50 1 d P . .
O24W O 0.352(2) 1.134(2) 0.7065(16) 0.078(10) Uiso 0.25 1 d P . .
O25W O 0.0542(12) 0.6748(12) 0.1720(9) 0.079(5) Uiso 0.50 1 d P E 1
O26W O -0.119(2) 0.886(2) 0.1679(16) 0.180(13) Uiso 0.50 1 d P F 1
O27W O 0.0390(12) 0.4002(12) 0.2640(9) 0.078(5) Uiso 0.50 1 d P G 1
O28W O 0.2151(14) 0.1625(14) -0.2547(10) 0.099(6) Uiso 0.50 1 d P H 1
O29W O -0.0458(13) 0.4745(13) 0.2238(9) 0.094(6) Uiso 0.50 1 d P I 2
O30W O 0.0415(15) 0.3423(16) 0.2898(11) 0.105(7) Uiso 0.50 1 d P J 2
O31W O 0.1463(18) 0.1547(18) -0.2737(13) 0.136(9) Uiso 0.50 1 d P K 2
O33W O 0.010(3) 0.687(3) 0.1320(19) 0.092(12) Uiso 0.25 1 d P L 2

loop_
_atom_site_aniso_label
_atom_site_aniso_U_11
_atom_site_aniso_U_22
_atom_site_aniso_U_33
_atom_site_aniso_U_23
_atom_site_aniso_U_13
_atom_site_aniso_U_12
O1 0.031(3) 0.029(3) 0.033(3) -0.011(3) 0.000(3) -0.013(3)
C11 0.021(4) 0.020(4) 0.023(4) -0.005(3) 0.002(3) -0.005(3)
C12 0.013(4) 0.027(4) 0.036(5) -0.009(4) -0.003(3) 0.002(3)
C13 0.017(4) 0.034(4) 0.028(4) -0.011(4) -0.002(3) -0.010(3)
C14 0.017(4) 0.024(4) 0.037(5) -0.007(4) -0.005(3) -0.006(3)
C15 0.016(4) 0.038(5) 0.029(5) -0.010(4) -0.002(3) -0.004(4)
C16 0.015(4) 0.030(4) 0.023(4) -0.008(3) 0.000(3) -0.004(3)
S1 0.0281(11) 0.0400(13) 0.0323(12) -0.0047(10) -0.0032(9) -0.0177(10)
O11 0.034(3) 0.048(4) 0.033(3) -0.002(3) -0.002(3) -0.011(3)
O12 0.030(3) 0.047(4) 0.069(5) 0.007(4) -0.014(3) -0.016(3)
O13 0.073(5) 0.054(4) 0.052(4) -0.025(4) -0.003(4) -0.036(4)
C1 0.026(4) 0.034(5) 0.025(4) -0.017(4) 0.008(3) -0.015(4)
O2 0.025(3) 0.024(3) 0.030(3) -0.002(2) -0.009(2) -0.007(2)
C21 0.030(4) 0.027(4) 0.026(4) -0.012(4) -0.003(3) -0.012(4)
C22 0.028(4) 0.030(4) 0.017(4) -0.003(3) -0.004(3) -0.013(4)
C23 0.025(4) 0.031(4) 0.024(4) -0.006(4) -0.006(3) -0.008(4)
C24 0.032(4) 0.030(4) 0.023(4) -0.014(3) -0.002(3) -0.014(4)
C25 0.028(4) 0.037(5) 0.024(4) -0.023(4) 0.008(3) -0.016(4)
C26 0.027(4) 0.035(5) 0.017(4) -0.019(3) 0.002(3) -0.015(4)
S2 0.0464(14) 0.0352(12) 0.0287(12) -0.0027(10) -0.0048(10) -0.0163(11)
O21 0.053(5) 0.048(5) 0.091(6) 0.001(4) -0.009(4) -0.013(4)
O22 0.192(11) 0.058(6) 0.033(4) -0.002(4) -0.029(6) -0.022(6)
O23 0.094(7) 0.044(5) 0.146(9) 0.035(5) -0.054(6) -0.045(5)
C2 0.028(4) 0.027(4) 0.028(4) -0.002(3) -0.007(3) -0.015(4)
O3 0.021(3) 0.029(3) 0.022(3) -0.006(2) -0.005(2) 0.000(2)
C31 0.016(4) 0.028(4) 0.029(4) -0.002(3) -0.004(3) -0.009(3)
C32 0.027(4) 0.034(4) 0.014(4) -0.003(3) 0.003(3) -0.014(4)
C33 0.024(4) 0.045(5) 0.025(4) -0.007(4) 0.001(3) -0.018(4)
C34 0.027(4) 0.042(5) 0.021(4) -0.012(4) 0.006(3) -0.022(4)
C35 0.024(4) 0.032(5) 0.036(5) -0.011(4) -0.008(4) -0.011(4)
C36 0.016(4) 0.038(5) 0.026(4) -0.009(4) -0.002(3) -0.013(3)
S3 0.0201(10) 0.0478(14) 0.0418(13) -0.0196(11) -0.0011(9) -0.0061(10)
O31 0.038(4) 0.063(5) 0.040(4) -0.007(3) 0.001(3) 0.006(3)
O32 0.036(4) 0.058(5) 0.085(6) -0.041(4) -0.005(4) -0.012(3)
O33 0.030(3) 0.062(4) 0.046(4) -0.019(3) 0.002(3) -0.018(3)
C3 0.034(5) 0.049(6) 0.013(4) -0.004(4) -0.001(3) -0.010(4)
O4 0.028(3) 0.039(4) 0.030(3) 0.001(3) 0.000(3) -0.008(3)
C41 0.028(4) 0.040(5) 0.019(4) -0.004(4) -0.008(3) -0.007(4)
C42 0.025(4) 0.041(5) 0.021(4) -0.005(4) 0.003(3) -0.009(4)
C43 0.036(5) 0.050(6) 0.032(5) -0.022(4) 0.012(4) -0.028(4)
C44 0.033(5) 0.048(5) 0.027(5) -0.019(4) 0.005(4) -0.017(4)
C45 0.014(4) 0.052(6) 0.024(4) -0.018(4) -0.003(3) -0.003(4)
C46 0.034(5) 0.057(6) 0.014(4) -0.007(4) 0.005(3) -0.023(4)
S4 0.0431(15) 0.0630(18) 0.0610(18) -0.0409(15) 0.0119(13) -0.0132(13)
C4 0.024(4) 0.038(5) 0.025(4) -0.006(4) -0.005(3) -0.009(4)
O5 0.029(3) 0.029(3) 0.042(4) -0.006(3) -0.015(3) -0.008(3)
C51 0.023(4) 0.030(5) 0.033(5) -0.012(4) -0.004(4) 0.001(4)
C52 0.018(4) 0.022(4) 0.026(4) -0.002(3) -0.004(3) 0.002(3)
C53 0.018(4) 0.030(4) 0.029(4) -0.011(4) -0.006(3) -0.003(3)
C54 0.019(4) 0.044(5) 0.028(4) -0.016(4) 0.004(3) -0.014(4)
C55 0.019(4) 0.050(6) 0.023(4) -0.008(4) 0.000(3) -0.006(4)
C56 0.022(4) 0.032(5) 0.027(4) -0.018(4) 0.004(3) 0.001(4)
S5 0.0309(11) 0.0465(13) 0.0297(12) -0.0046(10) -0.0019(9) -0.0204(10)
O51 0.059(4) 0.059(4) 0.023(3) -0.003(3) 0.000(3) -0.021(4)
O52 0.055(4) 0.057(4) 0.044(4) -0.019(3) 0.013(3) -0.024(4)
O53 0.032(4) 0.070(5) 0.060(5) -0.004(4) -0.001(3) -0.026(4)
C5 0.023(4) 0.026(4) 0.039(5) -0.007(4) -0.011(4) -0.010(3)
O6 0.040(3) 0.032(3) 0.035(3) -0.009(3) -0.003(3) -0.008(3)
C61 0.041(5) 0.032(5) 0.023(4) -0.002(4) -0.014(4) -0.013(4)
C62 0.043(5) 0.036(5) 0.018(4) -0.003(4) -0.005(4) -0.018(4)
C63 0.034(5) 0.058(6) 0.014(4) -0.004(4) -0.002(3) -0.021(4)
C64 0.028(4) 0.035(5) 0.027(4) -0.009(4) -0.005(4) -0.010(4)
C65 0.033(5) 0.034(5) 0.024(4) 0.001(4) -0.003(4) -0.018(4)
C66 0.026(4) 0.028(4) 0.022(4) -0.003(3) -0.009(3) -0.007(4)
S6 0.0286(11) 0.0381(13) 0.0374(13) -0.0157(10) -0.0027(9) -0.0038(10)
O61 0.044(4) 0.039(4) 0.063(5) -0.019(3) -0.004(3) -0.016(3)
O62 0.041(4) 0.039(4) 0.048(4) -0.008(3) -0.014(3) 0.001(3)
O63 0.057(4) 0.063(5) 0.032(4) -0.019(3) 0.007(3) -0.011(4)
C6 0.027(4) 0.039(5) 0.027(4) 0.005(4) 0.002(4) -0.016(4)
O7 0.030(3) 0.039(3) 0.036(3) -0.006(3) -0.011(3) -0.013(3)
C71 0.037(5) 0.032(5) 0.024(4) -0.005(4) 0.003(4) -0.025(4)
C72 0.041(5) 0.034(5) 0.041(5) -0.001(4) -0.006(4) -0.028(4)
C73 0.031(5) 0.037(5) 0.024(4) 0.000(4) -0.002(4) -0.027(4)
C74 0.036(5) 0.026(4) 0.035(5) 0.007(4) -0.003(4) -0.018(4)
C75 0.043(5) 0.040(5) 0.027(4) -0.015(4) 0.009(4) -0.028(4)
C76 0.029(4) 0.033(5) 0.027(4) 0.009(4) -0.009(4) -0.022(4)
S7 0.0314(12) 0.0402(13) 0.0359(12) -0.0001(10) -0.0036(10) -0.0154(10)
O71 0.040(4) 0.054(4) 0.047(4) -0.001(3) -0.006(3) -0.004(3)
O72 0.035(4) 0.063(5) 0.040(4) -0.007(3) -0.002(3) -0.019(3)
O73 0.038(4) 0.054(4) 0.051(4) 0.002(3) -0.004(3) -0.016(3)
C7 0.037(5) 0.029(4) 0.024(4) -0.004(4) -0.013(4) -0.015(4)
O8 0.038(3) 0.032(3) 0.025(3) -0.006(3) -0.008(3) -0.005(3)
C81 0.039(5) 0.021(4) 0.016(4) -0.004(3) -0.009(3) -0.004(4)
C82 0.028(4) 0.035(5) 0.020(4) -0.021(4) 0.003(3) -0.015(4)
C83 0.028(4) 0.039(5) 0.021(4) -0.017(4) 0.010(3) -0.007(4)
C84 0.041(5) 0.027(4) 0.019(4) 0.005(3) 0.001(4) -0.013(4)
C85 0.030(5) 0.044(5) 0.026(4) -0.007(4) -0.005(4) -0.016(4)
C86 0.035(5) 0.031(5) 0.020(4) -0.008(3) -0.004(3) -0.014(4)
S8 0.0462(15) 0.0364(13) 0.0467(15) 0.0083(11) 0.0068(12) -0.0109(11)
C8 0.033(5) 0.036(5) 0.022(4) -0.007(4) -0.001(4) -0.014(4)
C11A 0.034(5) 0.028(5) 0.038(5) -0.008(4) -0.002(4) -0.010(4)
C12A 0.027(5) 0.040(5) 0.043(5) -0.014(4) 0.010(4) -0.013(4)
C13A 0.030(5) 0.037(5) 0.041(5) -0.008(4) -0.007(4) -0.012(4)
N14A 0.031(4) 0.041(4) 0.037(4) -0.012(4) 0.002(3) -0.014(3)
C15A 0.029(5) 0.039(5) 0.045(6) -0.010(4) -0.008(4) -0.008(4)
C16A 0.027(4) 0.043(5) 0.035(5) -0.015(4) 0.002(4) -0.011(4)
C21A 0.024(4) 0.048(6) 0.041(5) -0.009(4) 0.002(4) -0.009(4)
C22A 0.046(6) 0.059(7) 0.047(6) -0.019(5) 0.007(5) -0.028(5)
C23A 0.041(6) 0.068(7) 0.047(6) -0.021(6) -0.003(5) -0.003(5)
C24A 0.050(6) 0.063(7) 0.046(6) -0.013(6) 0.011(5) -0.021(6)
N25A 0.062(6) 0.068(6) 0.053(6) -0.008(5) 0.026(5) -0.035(5)
C26A 0.054(6) 0.049(6) 0.049(6) -0.008(5) 0.009(5) -0.020(5)
C31A 0.025(4) 0.036(5) 0.050(6) -0.011(4) -0.006(4) -0.010(4)
C32A 0.037(5) 0.034(5) 0.056(6) -0.017(5) -0.010(5) -0.004(4)
N33A 0.047(6) 0.070(7) 0.077(7) -0.036(6) -0.012(5) -0.002(5)
C34A 0.031(6) 0.042(6) 0.106(11) -0.031(7) -0.011(6) -0.004(5)
C35A 0.032(5) 0.041(6) 0.108(11) -0.027(6) -0.005(6) -0.017(5)
C36A 0.028(5) 0.049(6) 0.062(7) -0.018(5) 0.004(5) -0.006(5)
C41A 0.032(5) 0.039(5) 0.033(5) -0.005(4) 0.007(4) -0.019(4)
C42A 0.036(5) 0.031(5) 0.051(6) -0.019(4) 0.017(4) -0.015(4)
N43A 0.032(4) 0.031(4) 0.043(5) -0.001(3) 0.009(3) -0.009(3)
C44A 0.035(5) 0.027(5) 0.032(5) 0.004(4) 0.002(4) -0.015(4)
C45A 0.036(5) 0.026(4) 0.023(4) -0.003(3) -0.004(4) -0.011(4)
C46A 0.033(5) 0.028(4) 0.023(4) -0.004(3) -0.007(4) -0.008(4)
C11B 0.029(5) 0.028(5) 0.039(5) -0.005(4) 0.004(4) -0.005(4)
C12B 0.041(5) 0.039(5) 0.029(5) -0.005(4) 0.005(4) -0.020(4)
C13B 0.032(5) 0.036(5) 0.038(5) -0.016(4) 0.000(4) -0.009(4)
N14B 0.040(4) 0.030(4) 0.034(4) -0.003(3) -0.007(3) -0.010(3)
C15B 0.039(5) 0.031(5) 0.029(5) -0.009(4) 0.003(4) -0.009(4)
C16B 0.041(5) 0.034(5) 0.042(5) -0.015(4) -0.008(4) -0.018(4)
C21B 0.038(5) 0.033(5) 0.030(5) -0.011(4) 0.009(4) -0.016(4)
C22B 0.039(5) 0.044(6) 0.038(5) -0.012(4) 0.002(4) -0.016(5)
C23B 0.050(6) 0.042(6) 0.038(5) -0.010(5) -0.004(5) -0.017(5)
C24B 0.054(7) 0.054(7) 0.061(7) -0.019(6) -0.010(6) -0.025(6)
N25B 0.075(7) 0.069(7) 0.075(7) -0.031(6) 0.016(6) -0.044(6)
C26B 0.056(6) 0.043(6) 0.048(6) -0.020(5) -0.001(5) -0.025(5)
C31B 0.046(5) 0.026(5) 0.034(5) 0.001(4) -0.001(4) -0.010(4)
C32B 0.058(6) 0.033(5) 0.030(5) -0.004(4) -0.005(4) -0.022(5)
C33B 0.064(7) 0.043(6) 0.042(6) -0.016(5) 0.011(5) -0.020(5)
C34B 0.076(7) 0.026(5) 0.035(5) -0.002(4) 0.001(5) -0.021(5)
N35B 0.055(5) 0.051(5) 0.035(5) -0.001(4) 0.010(4) -0.028(4)
C36B 0.049(6) 0.053(6) 0.033(5) -0.012(5) 0.005(4) -0.023(5)
C41B 0.029(4) 0.033(5) 0.032(5) -0.011(4) 0.005(4) -0.014(4)
C42B 0.026(4) 0.035(5) 0.023(4) -0.008(4) -0.004(3) -0.011(4)
C43B 0.044(5) 0.026(4) 0.022(4) 0.000(4) -0.002(4) -0.012(4)
C44B 0.037(5) 0.035(5) 0.022(4) -0.002(4) -0.004(4) -0.019(4)
N45B 0.027(4) 0.045(5) 0.039(4) -0.003(4) 0.006(3) -0.016(4)
C46B 0.056(6) 0.032(5) 0.033(5) -0.011(4) 0.006(4) -0.022(5)
C11C 0.077(8) 0.058(7) 0.026(5) -0.007(5) -0.013(5) -0.033(6)
C12C 0.070(8) 0.052(7) 0.036(5) -0.009(5) -0.005(5) -0.032(6)
C13C 0.080(9) 0.047(6) 0.037(6) -0.010(5) -0.002(6) -0.021(6)
C14C 0.051(6) 0.062(7) 0.030(5) -0.008(5) -0.014(5) -0.016(5)
C15C 0.060(7) 0.057(7) 0.026(5) 0.003(5) -0.013(5) -0.016(6)
N16C 0.065(6) 0.058(5) 0.027(4) -0.009(4) -0.005(4) -0.028(5)
C21C 0.076(9) 0.065(8) 0.054(7) -0.014(6) -0.029(7) -0.023(7)
C22C 0.093(10) 0.067(9) 0.056(8) -0.011(7) -0.022(7) -0.026(8)
C23C 0.157(17) 0.088(12) 0.064(10) -0.013(8) -0.021(11) -0.062(12)
C24C 0.20(2) 0.083(13) 0.090(13) -0.025(11) -0.025(14) -0.059(15)
N25C 0.125(13) 0.086(11) 0.114(12) -0.044(10) -0.023(10) -0.012(10)
C26C 0.126(15) 0.102(13) 0.072(10) -0.033(9) -0.022(10) -0.026(11)
C31C 0.063(7) 0.051(6) 0.024(5) -0.001(4) -0.011(5) -0.025(5)
C32C 0.057(6) 0.054(7) 0.028(5) -0.008(5) -0.006(5) -0.013(5)
C33C 0.073(8) 0.073(8) 0.030(5) -0.006(5) 0.000(5) -0.035(7)
C34C 0.074(9) 0.090(10) 0.032(6) 0.001(6) -0.013(6) -0.038(8)
N35C 0.062(7) 0.145(13) 0.031(5) 0.009(7) -0.017(5) -0.017(8)
C36C 0.041(6) 0.063(7) 0.019(4) 0.003(4) -0.016(4) -0.007(5)
C41C 0.087(8) 0.052(6) 0.027(5) -0.023(5) -0.001(5) -0.042(6)
C42C 0.073(8) 0.043(6) 0.032(5) -0.012(5) -0.008(5) -0.019(6)
N43C 0.129(11) 0.058(7) 0.041(6) -0.025(5) -0.012(7) -0.012(7)
C44C 0.078(9) 0.080(10) 0.048(7) -0.049(7) -0.006(7) -0.012(8)
C45C 0.069(8) 0.065(8) 0.045(6) -0.033(6) 0.002(6) -0.039(7)
C46C 0.079(8) 0.048(6) 0.031(5) -0.016(5) -0.003(5) -0.036(6)
O01W 0.033(3) 0.046(4) 0.050(4) -0.013(3) -0.007(3) -0.013(3)
O02W 0.067(5) 0.053(5) 0.055(5) -0.010(4) 0.010(4) -0.013(4)
O03W 0.040(4) 0.063(5) 0.069(5) -0.025(4) 0.021(4) -0.023(4)
O04W 0.041(4) 0.063(5) 0.052(4) -0.019(4) 0.009(3) -0.021(4)
O05W 0.046(4) 0.036(4) 0.070(5) 0.010(3) -0.026(4) -0.021(3)
O06W 0.048(4) 0.057(5) 0.063(5) -0.028(4) 0.005(4) -0.008(4)
O07W 0.067(5) 0.071(6) 0.077(6) -0.024(5) 0.018(5) -0.018(5)
O08W 0.133(9) 0.080(6) 0.073(6) -0.039(5) 0.049(6) -0.044(6)
O09W 0.060(5) 0.075(6) 0.089(7) -0.001(5) 0.007(5) -0.025(5)
O10W 0.082(6) 0.104(7) 0.046(5) -0.024(5) 0.004(4) -0.018(5)
O11W 0.068(6) 0.050(5) 0.103(7) 0.004(5) 0.022(5) -0.008(4)
O12W 0.097(7) 0.184(12) 0.055(5) -0.031(6) 0.018(5) -0.092(8)
O13W 0.085(6) 0.098(7) 0.043(5) 0.003(5) 0.015(5) 0.005(5)
O14W 0.079(7) 0.115(9) 0.137(10) -0.041(8) 0.004(7) -0.043(7)
O15W 0.039(5) 0.134(9) 0.079(6) -0.041(6) 0.005(4) 0.002(5)
O16W 0.083(6) 0.074(6) 0.110(8) -0.046(6) 0.048(6) -0.044(5)
O17W 0.076(7) 0.224(14) 0.054(6) -0.037(7) 0.009(5) -0.068(8)
O18W 0.144(10) 0.069(6) 0.089(8) -0.001(6) -0.009(7) -0.023(7)
O19W 0.145(10) 0.122(9) 0.176(12) -0.080(9) 0.118(10) -0.095(9)
O20W 0.063(6) 0.262(17) 0.052(6) -0.028(8) 0.001(5) 0.010(8)
O21W 0.118(10) 0.160(12) 0.067(7) -0.014(7) 0.004(7) 0.010(9)

loop_
_atom_type_symbol
_atom_type_description
_atom_type_scat_dispersion_real
_atom_type_scat_dispersion_imag
_atom_type_scat_source
C C 0.0033 0.0016 'International Tables Vol C Tables 4.2.6.8 and 6.1.1.4'
H H 0.0000 0.0000 'International Tables Vol C Tables 4.2.6.8 and 6.1.1.4'
N N 0.0061 0.0033 'International Tables Vol C Tables 4.2.6.8 and 6.1.1.4'
O O 0.0106 0.0060 'International Tables Vol C Tables 4.2.6.8 and 6.1.1.4'
S S 0.1246 0.1234 'International Tables Vol C Tables 4.2.6.8 and 6.1.1.4'

loop_
_geom_angle_atom_site_label_1
_geom_angle_atom_site_label_2
_geom_angle_atom_site_label_3
_geom_angle
_geom_angle_site_symmetry_1
_geom_angle_site_symmetry_3
_geom_angle_publ_flag
O1 C11 C16 123.3(7) . . ?
O1 C11 C12 114.6(7) . . ?
C16 C11 C12 122.0(7) . . ?
C13 C12 C11 118.4(7) . . ?
C13 C12 C1 122.6(7) . . ?
C11 C12 C1 119.0(7) . . ?
C14 C13 C12 119.7(8) . . ?
C15 C14 C13 121.0(7) . . ?
C15 C14 S1 118.6(6) . . ?
C13 C14 S1 120.4(6) . . ?
C14 C15 C16 120.9(7) . . ?
C11 C16 C15 118.0(7) . . ?
C11 C16 C4 121.4(7) . . ?
C15 C16 C4 120.6(7) . . ?
O11 S1 O12 113.7(4) . . ?
O11 S1 O13 111.6(4) . . ?
O12 S1 O13 110.7(4) . . ?
O11 S1 C14 107.8(4) . . ?
O12 S1 C14 106.8(4) . . ?
O13 S1 C14 105.8(4) . . ?
C12 C1 C26 111.7(6) . . ?
O2 C21 C22 115.1(7) . . ?
O2 C21 C26 124.1(7) . . ?
C22 C21 C26 120.8(7) . . ?
C23 C22 C21 119.2(7) . . ?
C23 C22 C2 120.1(7) . . ?
C21 C22 C2 120.7(7) . . ?
C24 C23 C22 120.8(8) . . ?
C23 C24 C25 120.0(8) . . ?
C23 C24 S2 120.5(6) . . ?
C25 C24 S2 119.3(6) . . ?
C26 C25 C24 121.9(8) . . ?
C25 C26 C21 117.1(7) . . ?
C25 C26 C1 120.4(7) . . ?
C21 C26 C1 122.5(7) . . ?
O23 S2 O21 114.3(6) . . ?
O23 S2 O22 116.4(7) . . ?
O21 S2 O22 106.5(6) . . ?
O23 S2 C24 109.3(4) . . ?
O21 S2 C24 105.7(4) . . ?
O22 S2 C24 103.6(4) . . ?
C22 C2 C36 111.2(6) . . ?
O3 C31 C36 123.0(7) . . ?
O3 C31 C32 115.1(7) . . ?
C36 C31 C32 121.9(7) . . ?
C33 C32 C31 117.4(7) . . ?
C33 C32 C3 121.0(7) . . ?
C31 C32 C3 121.6(7) . . ?
C34 C33 C32 121.0(8) . . ?
C35 C34 C33 120.3(8) . . ?
C35 C34 S3 120.5(6) . . ?
C33 C34 S3 119.2(6) . . ?
C36 C35 C34 120.8(8) . . ?
C35 C36 C31 118.6(7) . . ?
C35 C36 C2 121.2(7) . . ?
C31 C36 C2 120.0(7) . . ?
O33 S3 O31 113.2(4) . . ?
O33 S3 O32 109.8(4) . . ?
O31 S3 O32 113.8(5) . . ?
O33 S3 C34 106.8(4) . . ?
O31 S3 C34 107.7(4) . . ?
O32 S3 C34 105.0(4) . . ?
C32 C3 C46 112.1(7) . . ?
O4 C41 C46 121.1(8) . . ?
O4 C41 C42 116.1(7) . . ?
C46 C41 C42 122.8(8) . . ?
C43 C42 C41 117.1(7) . . ?
C43 C42 C4 120.2(8) . . ?
C41 C42 C4 122.7(8) . . ?
C44 C43 C42 120.6(8) . . ?
C45 C44 C43 121.1(8) . . ?
C45 C44 S4 120.2(7) . . ?
C43 C44 S4 118.7(7) . . ?
C44 C45 C46 120.4(8) . . ?
C41 C46 C45 118.0(8) . . ?
C41 C46 C3 123.9(8) . . ?
C45 C46 C3 118.1(8) . . ?
O42' S4 O42 135.9(11) . . ?
O42' S4 O41' 129.7(15) . . ?
O42 S4 O41' 59.8(12) . . ?
O42' S4 O43' 120.2(15) . . ?
O42 S4 O43' 29.0(11) . . ?
O41' S4 O43' 88.6(15) . . ?
O42' S4 O43 76.7(11) . . ?
O42 S4 O43 109.0(8) . . ?
O41' S4 O43 55.7(12) . . ?
O43' S4 O43 135.2(13) . . ?
O42' S4 O41 32.3(9) . . ?
O42 S4 O41 113.9(8) . . ?
O41' S4 O41 149.9(12) . . ?
O43' S4 O41 90.5(12) . . ?
O43 S4 O41 107.2(7) . . ?
O42' S4 C44 109.6(9) . . ?
O42 S4 C44 109.2(7) . . ?
O41' S4 C44 101.1(11) . . ?
O43' S4 C44 103.3(12) . . ?
O43 S4 C44 109.0(6) . . ?
O41 S4 C44 108.4(6) . . ?
C42 C4 C16 110.8(7) . . ?
O5 C51 C52 120.0(8) . . ?
O5 C51 C56 118.1(7) . . ?
C52 C51 C56 121.9(8) . . ?
C51 C52 C53 116.2(7) . . ?
C51 C52 C5 122.7(7) . . ?
C53 C52 C5 120.9(7) . . ?
C54 C53 C52 121.8(7) . . ?
C55 C54 C53 121.0(8) . . ?
C55 C54 S5 120.7(7) . . ?
C53 C54 S5 118.2(6) . . ?
C54 C55 C56 119.2(8) . . ?
C55 C56 C51 119.8(7) . . ?
C55 C56 C8 120.5(8) . . ?
C51 C56 C8 119.7(8) . . ?
O52 S5 O51 115.1(4) . . ?
O52 S5 O53 111.0(4) . . ?
O51 S5 O53 112.1(4) . . ?
O52 S5 C54 105.7(4) . . ?
O51 S5 C54 106.0(4) . . ?
O53 S5 C54 106.1(4) . . ?
C52 C5 C66 111.0(6) . . ?
O6 C61 C62 122.5(8) . . ?
O6 C61 C66 115.3(8) . . ?
C62 C61 C66 122.2(8) . . ?
C61 C62 C63 117.9(8) . . ?
C61 C62 C6 123.1(8) . . ?
C63 C62 C6 119.0(8) . . ?
C62 C63 C64 121.2(8) . . ?
C65 C64 C63 118.8(8) . . ?
C65 C64 S6 120.9(6) . . ?
C63 C64 S6 120.2(7) . . ?
C64 C65 C66 121.3(8) . . ?
C65 C66 C61 118.6(8) . . ?
C65 C66 C5 119.2(7) . . ?
C61 C66 C5 122.2(7) . . ?
O62 S6 O63 113.0(4) . . ?
O62 S6 O61 111.6(4) . . ?
O63 S6 O61 112.1(4) . . ?
O62 S6 C64 107.6(4) . . ?
O63 S6 C64 106.1(4) . . ?
O61 S6 C64 105.8(4) . . ?
C76 C6 C62 111.5(7) . . ?
O7 C71 C72 122.9(7) . . ?
O7 C71 C76 115.4(7) . . ?
C72 C71 C76 121.7(8) . . ?
C73 C72 C71 118.8(8) . . ?
C73 C72 C7 121.0(8) . . ?
C71 C72 C7 120.2(8) . . ?
C74 C73 C72 120.2(8) . . ?
C73 C74 C75 122.0(8) . . ?
C73 C74 S7 121.3(7) . . ?
C75 C74 S7 116.7(7) . . ?
C76 C75 C74 119.3(8) . . ?
C75 C76 C71 118.0(7) . . ?
C75 C76 C6 121.9(8) . . ?
C71 C76 C6 120.0(8) . . ?
O71 S7 O72 113.5(4) . . ?
O71 S7 O73 112.8(4) . . ?
O72 S7 O73 110.2(4) . . ?
O71 S7 C74 106.3(4) . . ?
O72 S7 C74 106.0(4) . . ?
O73 S7 C74 107.5(4) . . ?
C72 C7 C86 112.1(6) . . ?
C82 C81 C86 124.0(8) . . ?
C82 C81 O8 119.5(7) . . ?
C86 C81 O8 116.5(7) . . ?
C81 C82 C83 116.5(7) . . ?
C81 C82 C8 125.4(8) . . ?
C83 C82 C8 118.1(7) . . ?
C84 C83 C82 121.3(8) . . ?
C83 C84 C85 120.1(8) . . ?
C83 C84 S8 120.2(7) . . ?
C85 C84 S8 119.7(7) . . ?
C86 C85 C84 119.8(8) . . ?
C85 C86 C81 118.2(8) . . ?
C85 C86 C7 117.8(7) . . ?
C81 C86 C7 124.0(8) . . ?
O82' S8 O82 133.1(13) . . ?
O82' S8 O81' 122.0(15) . . ?
O82 S8 O81' 39.1(8) . . ?
O82' S8 O81 50.3(12) . . ?
O82 S8 O81 115.2(7) . . ?
O81' S8 O81 144.6(9) . . ?
O82' S8 O83' 113.5(17) . . ?
O82 S8 O83' 58.0(12) . . ?
O81' S8 O83' 97.0(14) . . ?
O81 S8 O83' 66.3(12) . . ?
O82' S8 O83 55.8(12) . . ?
O82 S8 O83 113.8(7) . . ?
O81' S8 O83 78.0(9) . . ?
O81 S8 O83 106.1(6) . . ?
O83' S8 O83 158.9(12) . . ?
O82' S8 C84 115.4(12) . . ?
O82 S8 C84 111.5(6) . . ?
O81' S8 C84 106.1(9) . . ?
O81 S8 C84 107.2(5) . . ?
O83' S8 C84 99.0(12) . . ?
O83 S8 C84 102.0(5) . . ?
C56 C8 C82 112.8(6) . . ?
C12A C11A C16A 117.2(8) . . ?
C12A C11A C41A 119.0(8) . . ?
C16A C11A C41A 123.6(8) . . ?
C11A C12A C13A 120.6(8) . . ?
N14A C13A C12A 121.7(8) . . ?
N14A C13A C21A 116.0(8) . . ?
C12A C13A C21A 122.3(8) . . ?
C15A N14A C13A 117.9(8) . . ?
N14A C15A C16A 122.8(8) . . ?
N14A C15A C31A 115.2(8) . . ?
C16A C15A C31A 122.0(9) . . ?
C15A C16A C11A 119.6(8) . . ?
C26A C21A C22A 117.5(9) . . ?
C26A C21A C13A 119.9(9) . . ?
C22A C21A C13A 122.6(8) . . ?
C23A C22A C21A 119.1(10) . . ?
C24A C23A C22A 121.4(11) . . ?
N25A C24A C23A 118.7(10) . . ?
C24A N25A C26A 122.7(10) . . ?
N25A C26A C21A 120.4(10) . . ?
C32A C31A C36A 116.5(9) . . ?
C32A C31A C15A 122.8(9) . . ?
C36A C31A C15A 120.7(9) . . ?
N33A C32A C31A 121.6(11) . . ?
C34A N33A C32A 120.9(11) . . ?
N33A C34A C35A 120.8(10) . . ?
C36A C35A C34A 118.0(11) . . ?
C35A C36A C31A 122.1(11) . . ?
C42A C41A C46A 118.2(8) . . ?
C42A C41A C11A 122.3(8) . . ?
C46A C41A C11A 119.5(8) . . ?
N43A C42A C41A 120.0(8) . . ?
C44A N43A C42A 122.6(8) . . ?
N43A C44A C45A 119.5(8) . . ?
C46A C45A C44A 117.8(8) . . ?
C45A C46A C41A 121.6(8) . . ?
C12B C11B C16B 119.9(8) . . ?
C12B C11B C41B 121.7(8) . . ?
C16B C11B C41B 118.4(8) . . ?
C11B C12B C13B 117.3(8) . . ?
N14B C13B C12B 123.1(8) . . ?
N14B C13B C21B 115.7(8) . . ?
C12B C13B C21B 121.1(8) . . ?
C13B N14B C15B 118.3(8) . . ?
N14B C15B C16B 122.3(8) . . ?
N14B C15B C31B 115.8(8) . . ?
C16B C15B C31B 121.8(8) . . ?
C11B C16B C15B 118.9(8) . . ?
C22B C21B C26B 119.5(8) . . ?
C22B C21B C13B 123.2(8) . . ?
C26B C21B C13B 117.3(8) . . ?
C21B C22B C23B 118.5(9) . . ?
C24B C23B C22B 120.6(10) . . ?
C23B C24B N25B 121.6(10) . . ?
C24B N25B C26B 120.9(10) . . ?
N25B C26B C21B 118.8(10) . . ?
C36B C31B C32B 116.3(9) . . ?
C36B C31B C15B 119.7(8) . . ?
C32B C31B C15B 123.8(8) . . ?
C33B C32B C31B 120.6(9) . . ?
C34B C33B C32B 119.5(10) . . ?
C33B C34B N35B 120.6(9) . . ?
C36B N35B C34B 121.3(9) . . ?
N35B C36B C31B 121.6(9) . . ?
C46B C41B C42B 117.7(8) . . ?
C46B C41B C11B 120.6(8) . . ?
C42B C41B C11B 121.7(7) . . ?
C43B C42B C41B 121.3(8) . . ?
C42B C43B C44B 118.6(8) . . ?
N45B C44B C43B 119.3(8) . . ?
C44B N45B C46B 124.1(8) . . ?
N45B C46B C41B 118.8(8) . . ?
N16C C11C C12C 123.1(11) . . ?
N16C C11C C41C 117.1(10) . . ?
C12C C11C C41C 119.8(10) . . ?
C13C C12C C11C 118.6(10) . . ?
C14C C13C C12C 116.8(10) . . ?
C14C C13C C21C 123.4(12) . . ?
C12C C13C C21C 119.8(11) . . ?
C15C C14C C13C 121.4(11) . . ?
C14C C15C N16C 122.1(11) . . ?
C14C C15C C31C 120.1(10) . . ?
N16C C15C C31C 117.8(10) . . ?
C11C N16C C15C 117.9(10) . . ?
C26C C21C C22C 117.5(14) . . ?
C26C C21C C13C 119.7(14) . . ?
C22C C21C C13C 122.7(13) . . ?
C23C C22C C21C 122.4(16) . . ?
C22C C23C C24C 113.1(16) . . ?
N25C C24C C23C 127.1(19) . . ?
C24C N25C C26C 118(2) . . ?
N25C C26C C21C 122.1(19) . . ?
C32C C31C C36C 118.1(10) . . ?
C32C C31C C15C 119.7(10) . . ?
C36C C31C C15C 122.2(10) . . ?
C31C C32C C33C 122.0(11) . . ?
C34C C33C C32C 117.8(12) . . ?
N35C C34C C33C 123.1(13) . . ?
C34C N35C C36C 119.6(12) . . ?
N35C C36C C31C 119.4(11) . . ?
C46C C41C C42C 119.5(11) . . ?
C46C C41C C11C 122.8(10) . . ?
C42C C41C C11C 117.5(10) . . ?
N43C C42C C41C 119.2(12) . . ?
C42C N43C C44C 120.7(12) . . ?
C45C C44C N43C 120.4(13) . . ?
C46C C45C C44C 120.2(12) . . ?
C45C C46C C41C 119.9(11) . . ?

loop_
_geom_bond_atom_site_label_1
_geom_bond_atom_site_label_2
_geom_bond_distance
_geom_bond_site_symmetry_2
_geom_bond_publ_flag
O1 C11 1.359(9) . ?
C11 C16 1.386(11) . ?
C11 C12 1.414(11) . ?
C12 C13 1.399(11) . ?
C12 C1 1.493(11) . ?
C13 C14 1.389(11) . ?
C14 C15 1.380(12) . ?
C14 S1 1.773(8) . ?
C15 C16 1.399(11) . ?
C16 C4 1.532(11) . ?
S1 O11 1.447(6) . ?
S1 O12 1.463(7) . ?
S1 O13 1.468(7) . ?
C1 C26 1.517(11) . ?
O2 C21 1.361(10) . ?
C21 C22 1.401(11) . ?
C21 C26 1.447(11) . ?
C22 C23 1.384(11) . ?
C22 C2 1.478(11) . ?
C23 C24 1.382(11) . ?
C24 C25 1.402(11) . ?
C24 S2 1.770(9) . ?
C25 C26 1.372(12) . ?
S2 O23 1.379(8) . ?
S2 O21 1.443(8) . ?
S2 O22 1.459(8) . ?
C2 C36 1.531(11) . ?
O3 C31 1.375(9) . ?
C31 C36 1.408(11) . ?
C31 C32 1.409(11) . ?
C32 C33 1.400(12) . ?
C32 C3 1.494(11) . ?
C33 C34 1.394(11) . ?
C34 C35 1.385(11) . ?
C34 S3 1.768(9) . ?
C35 C36 1.384(11) . ?
S3 O33 1.444(7) . ?
S3 O31 1.454(7) . ?
S3 O32 1.454(7) . ?
C3 C46 1.512(12) . ?
O4 C41 1.375(10) . ?
C41 C46 1.377(12) . ?
C41 C42 1.413(12) . ?
C42 C43 1.403(12) . ?
C42 C4 1.510(11) . ?
C43 C44 1.391(12) . ?
C44 C45 1.363(12) . ?
C44 S4 1.773(9) . ?
C45 C46 1.419(13) . ?
S4 O42' 1.27(2) . ?
S4 O42 1.378(14) . ?
S4 O41' 1.47(3) . ?
S4 O43' 1.47(3) . ?
S4 O43 1.487(13) . ?
S4 O41 1.576(14) . ?
O5 C51 1.359(10) . ?
C51 C52 1.394(11) . ?
C51 C56 1.406(12) . ?
C52 C53 1.398(11) . ?
C52 C5 1.493(11) . ?
C53 C54 1.394(12) . ?
C54 C55 1.361(11) . ?
C54 S5 1.783(9) . ?
C55 C56 1.387(12) . ?
C56 C8 1.523(11) . ?
S5 O52 1.428(7) . ?
S5 O51 1.452(7) . ?
S5 O53 1.472(7) . ?
C5 C66 1.509(11) . ?
O6 C61 1.386(10) . ?
C61 C62 1.388(13) . ?
C61 C66 1.403(12) . ?
C62 C63 1.393(13) . ?
C62 C6 1.521(12) . ?
C63 C64 1.418(12) . ?
C64 C65 1.381(12) . ?
C64 S6 1.763(9) . ?
C65 C66 1.386(12) . ?
S6 O62 1.441(7) . ?
S6 O63 1.443(7) . ?
S6 O61 1.460(7) . ?
C6 C76 1.508(11) . ?
O7 C71 1.373(10) . ?
C71 C72 1.388(12) . ?
C71 C76 1.425(12) . ?
C72 C73 1.388(13) . ?
C72 C7 1.513(12) . ?
C73 C74 1.348(12) . ?
C74 C75 1.420(12) . ?
C74 S7 1.785(9) . ?
C75 C76 1.371(12) . ?
S7 O71 1.447(7) . ?
S7 O72 1.454(7) . ?
S7 O73 1.478(8) . ?
C7 C86 1.518(12) . ?
O8 C81 1.387(10) . ?
C81 C82 1.377(12) . ?
C81 C86 1.379(12) . ?
C82 C83 1.400(12) . ?
C82 C8 1.546(11) . ?
C83 C84 1.368(12) . ?
C84 C85 1.403(12) . ?
C84 S8 1.761(8) . ?
C85 C86 1.377(12) . ?
S8 O82' 1.24(3) . ?
S8 O82 1.347(12) . ?
S8 O81' 1.47(2) . ?
S8 O81 1.494(11) . ?
S8 O83' 1.54(3) . ?
S8 O83 1.544(12) . ?
C11A C12A 1.367(12) . ?
C11A C16A 1.400(12) . ?
C11A C41A 1.466(12) . ?
C12A C13A 1.395(12) . ?
C13A N14A 1.348(11) . ?
C13A C21A 1.481(13) . ?
N14A C15A 1.341(12) . ?
C15A C16A 1.380(13) . ?
C15A C31A 1.481(13) . ?
C21A C26A 1.359(14) . ?
C21A C22A 1.388(13) . ?
C22A C23A 1.384(14) . ?
C23A C24A 1.336(15) . ?
C24A N25A 1.313(14) . ?
N25A C26A 1.360(13) . ?
C31A C32A 1.371(14) . ?
C31A C36A 1.396(14) . ?
C32A N33A 1.343(13) . ?
N33A C34A 1.335(16) . ?
C34A C35A 1.377(18) . ?
C35A C36A 1.357(14) . ?
C41A C42A 1.362(12) . ?
C41A C46A 1.394(12) . ?
C42A N43A 1.352(11) . ?
N43A C44A 1.344(11) . ?
C44A C45A 1.396(12) . ?
C45A C46A 1.378(12) . ?
C11B C12B 1.374(13) . ?
C11B C16B 1.376(13) . ?
C11B C41B 1.499(12) . ?
C12B C13B 1.415(12) . ?
C13B N14B 1.327(11) . ?
C13B C21B 1.491(12) . ?
N14B C15B 1.335(11) . ?
C15B C16B 1.392(13) . ?
C15B C31B 1.486(12) . ?
C21B C22B 1.383(13) . ?
C21B C26B 1.390(13) . ?
C22B C23B 1.402(13) . ?
C23B C24B 1.305(15) . ?
C24B N25B 1.353(15) . ?
N25B C26B 1.363(13) . ?
C31B C36B 1.377(13) . ?
C31B C32B 1.408(13) . ?
C32B C33B 1.391(13) . ?
C33B C34B 1.332(15) . ?
C34B N35B 1.352(13) . ?
N35B C36B 1.341(12) . ?
C41B C46B 1.383(12) . ?
C41B C42B 1.397(12) . ?
C42B C43B 1.375(12) . ?
C43B C44B 1.377(12) . ?
C44B N45B 1.323(11) . ?
N45B C46B 1.347(11) . ?
C11C N16C 1.308(13) . ?
C11C C12C 1.403(15) . ?
C11C C41C 1.511(16) . ?
C12C C13C 1.385(16) . ?
C13C C14C 1.382(15) . ?
C13C C21C 1.464(16) . ?
C14C C15C 1.344(15) . ?
C15C N16C 1.355(14) . ?
C15C C31C 1.491(15) . ?
C21C C26C 1.37(2) . ?
C21C C22C 1.397(18) . ?
C22C C23C 1.37(2) . ?
C23C C24C 1.43(3) . ?
C24C N25C 1.26(2) . ?
N25C C26C 1.37(2) . ?
C31C C32C 1.350(15) . ?
C31C C36C 1.387(14) . ?
C32C C33C 1.371(15) . ?
C33C C34C 1.332(17) . ?
C34C N35C 1.325(18) . ?
N35C C36C 1.371(17) . ?
C41C C46C 1.395(14) . ?
C41C C42C 1.397(15) . ?
C42C N43C 1.334(16) . ?
N43C C44C 1.380(17) . ?
C44C C45C 1.365(18) . ?
C45C C46C 1.340(15) . ?

loop_
_geom_hbond_atom_site_label_D
_geom_hbond_atom_site_label_H
_geom_hbond_atom_site_label_A
_geom_hbond_distance_DH
_geom_hbond_distance_HA
_geom_hbond_distance_DA
_geom_hbond_angle_DHA
_geom_hbond_site_symmetry_A
O1 H1 O4 0.85 2.05 2.778(8) 143.7 .
O1 H1 O12 0.85 2.47 2.909(9) 113.2 2_565
O2 H2 O01W 0.85 1.89 2.623(8) 143.8 .
O2 H2 O1 0.85 2.48 2.861(8) 108.3 .
O3 H3 O2 0.85 1.90 2.733(8) 165.0 .
O4 H4 O1 0.85 1.97 2.778(8) 158.2 .
O5 H5 O8 0.84 1.96 2.750(8) 156.3 .
O6 H6 O5 0.84 1.89 2.712(9) 164.2 .
O7 H7 O6 0.84 2.06 2.861(8) 158.6 .
O8 H8 O7 0.84 2.11 2.723(8) 129.4 .
N25A H25A O19W 0.88 1.82 2.653(13) 156.2 .
N33A H33A O15W 0.88 2.11 2.978(14) 169.7 2_565
N43A H43A O06W 0.88 1.82 2.693(10) 173.3 .
N25B H25B O20W 0.88 2.03 2.86(2) 156.7 .
N35B H35B O16W 0.88 1.80 2.646(11) 159.1 1_565
N45B H45B O03W 0.88 1.81 2.684(10) 176.6 .
N25C H25C O15W 0.88 2.18 3.048(19) 170.5 1_645
N35C H35C O29W 0.88 1.78 2.65(2) 166.8 1_655
N43C H43C O13W 0.88 2.09 2.886(16) 150.6 .
O01W H011 O33 0.85 2.00 2.799(9) 156.2 2_665
O01W H012 O33W 0.85 2.29 2.94(4) 133.6 .
O01W H012 O25W 0.85 2.37 3.18(2) 159.9 .
O02W H021 O13W 0.85 2.16 2.878(13) 141.4 .
O02W H022 O08W 0.85 1.93 2.782(14) 179.1 .
O03W H031 O73 0.85 2.26 2.712(10) 113.6 .
O04W H041 O52 0.85 1.97 2.794(9) 164.3 .
O04W H042 O61 0.85 2.22 2.839(9) 129.3 .
O05W H051 O53 0.85 2.11 2.758(10) 132.5 2_666
O05W H052 O8 0.85 1.86 2.683(8) 163.9 .
O05W H052 O5 0.85 2.51 2.991(9) 116.9 .
O06W H061 O32 0.85 1.91 2.752(11) 172.3 .
O06W H062 O43 0.85 2.46 3.154(15) 139.3 2_655
O06W H062 O09W 0.85 2.60 3.123(12) 121.2 2_665
O07W H071 O71 0.85 2.16 2.882(12) 142.0 .
O07W H072 O14W 0.85 1.94 2.792(14) 178.4 .
O08W H081 O51 0.85 1.86 2.707(10) 177.6 .
O08W H082 O42 0.85 2.01 2.838(17) 163.8 2_665
O08W H082 O41' 0.85 2.19 2.78(3) 125.7 2_665
O09W H091 O31 0.85 2.16 2.969(12) 157.8 2_665
O09W H092 O41 0.85 2.53 3.019(16) 117.8 1_565
O10W H101 O11 0.85 1.96 2.735(10) 152.1 .
O10W H102 O30W 0.85 2.13 2.56(3) 110.8 .
O10W H102 O29W 0.85 2.33 3.15(2) 162.5 .
O10W H102 O27W 0.85 2.36 3.04(2) 137.8 .
O11W H111 O61 0.85 1.91 2.736(11) 164.6 2_576
O11W H112 O03W 0.85 2.28 2.734(13) 113.8 .
O12W H121 O12 0.85 2.42 2.862(11) 113.1 2_565
O12W H121 O4 0.85 2.52 3.118(14) 128.1 .
O12W H122 O31 0.85 2.18 3.029(13) 178.4 2_665
O13W H131 O33 0.85 2.09 2.743(11) 132.8 2_665
O13W H132 O81' 0.85 1.91 2.74(2) 162.2 .
O13W H132 O83 0.85 2.30 2.892(14) 127.1 .
O14W H141 O28W 0.85 2.14 2.73(3) 125.6 2_565
O14W H142 O21W 0.85 2.05 2.774(16) 143.2 .
O15W H151 O26W 0.85 2.21 2.75(4) 121.6 .
O15W H152 N33A 0.85 2.91 2.978(14) 86.6 2_565
O16W H161 O21 0.85 1.90 2.681(12) 152.9 .
O16W H162 O09W 0.85 1.96 2.771(12) 158.9 2_665
O17W H172 O72 0.85 2.26 2.764(11) 118.1 2_566
O17W H171 O22 0.85 2.13 2.979(16) 178.3 .
O18W H181 O71 0.85 2.19 2.721(12) 120.0 .
O18W H182 O24W 0.85 2.32 2.87(4) 123.2 2_576
O18W H182 O31W 0.85 2.35 2.94(3) 126.7 2_565
O18W H182 O28W 0.85 2.35 3.10(2) 147.1 2_565
O19W H191 O83' 0.85 1.52 2.37(3) 177.9 1_545
O19W H191 O81 0.85 2.12 2.724(15) 127.6 1_545
O19W H192 O11W 0.85 2.20 2.771(13) 124.5 1_545
O20W H201 O05W 0.85 1.85 2.637(13) 153.5 1_565
O20W H202 O04W 0.85 1.86 2.713(13) 177.0 2_676
O21W H211 O25W 0.85 2.02 2.79(2) 150.3 .
O21W H211 O33W 0.85 2.44 3.04(4) 127.4 .
O21W H212 O27W 0.85 2.31 2.83(2) 120.3 .

loop_
_geom_torsion_atom_site_label_1
_geom_torsion_atom_site_label_2
_geom_torsion_atom_site_label_3
_geom_torsion_atom_site_label_4
_geom_torsion
_geom_torsion_site_symmetry_1
_geom_torsion_site_symmetry_2
_geom_torsion_site_symmetry_3
_geom_torsion_site_symmetry_4
_geom_torsion_publ_flag
O1 C11 C12 C13 -177.3(7) . . . . ?
C16 C11 C12 C13 -0.9(11) . . . . ?
O1 C11 C12 C1 0.4(10) . . . . ?
C16 C11 C12 C1 176.8(7) . . . . ?
C11 C12 C13 C14 1.6(11) . . . . ?
C1 C12 C13 C14 -176.0(7) . . . . ?
C12 C13 C14 C15 -2.0(11) . . . . ?
C12 C13 C14 S1 179.7(6) . . . . ?
C13 C14 C15 C16 1.7(12) . . . . ?
S1 C14 C15 C16 -179.9(6) . . . . ?
O1 C11 C16 C15 176.6(7) . . . . ?
C12 C11 C16 C15 0.6(11) . . . . ?
O1 C11 C16 C4 -2.3(11) . . . . ?
C12 C11 C16 C4 -178.3(7) . . . . ?
C14 C15 C16 C11 -1.0(11) . . . . ?
C14 C15 C16 C4 178.0(7) . . . . ?
C15 C14 S1 O11 163.0(6) . . . . ?
C13 C14 S1 O11 -18.7(7) . . . . ?
C15 C14 S1 O12 -74.5(7) . . . . ?
C13 C14 S1 O12 103.8(7) . . . . ?
C15 C14 S1 O13 43.4(7) . . . . ?
C13 C14 S1 O13 -138.2(7) . . . . ?
C13 C12 C1 C26 98.8(9) . . . . ?
C11 C12 C1 C26 -78.8(9) . . . . ?
O2 C21 C22 C23 177.9(7) . . . . ?
C26 C21 C22 C23 -2.7(11) . . . . ?
O2 C21 C22 C2 -1.6(10) . . . . ?
C26 C21 C22 C2 177.8(7) . . . . ?
C21 C22 C23 C24 -0.7(11) . . . . ?
C2 C22 C23 C24 178.8(7) . . . . ?
C22 C23 C24 C25 2.1(11) . . . . ?
C22 C23 C24 S2 -173.4(6) . . . . ?
C23 C24 C25 C26 0.1(11) . . . . ?
S2 C24 C25 C26 175.7(6) . . . . ?
C24 C25 C26 C21 -3.4(10) . . . . ?
C24 C25 C26 C1 176.6(6) . . . . ?
O2 C21 C26 C25 -175.9(7) . . . . ?
C22 C21 C26 C25 4.8(10) . . . . ?
O2 C21 C26 C1 4.0(11) . . . . ?
C22 C21 C26 C1 -175.3(7) . . . . ?
C12 C1 C26 C25 -74.1(9) . . . . ?
C12 C1 C26 C21 105.9(8) . . . . ?
C23 C24 S2 O23 -138.3(8) . . . . ?
C25 C24 S2 O23 46.2(8) . . . . ?
C23 C24 S2 O21 -14.9(8) . . . . ?
C25 C24 S2 O21 169.6(6) . . . . ?
C23 C24 S2 O22 96.9(8) . . . . ?
C25 C24 S2 O22 -78.6(8) . . . . ?
C23 C22 C2 C36 77.1(9) . . . . ?
C21 C22 C2 C36 -103.4(8) . . . . ?
O3 C31 C32 C33 179.4(7) . . . . ?
C36 C31 C32 C33 -0.9(11) . . . . ?
O3 C31 C32 C3 -3.1(11) . . . . ?
C36 C31 C32 C3 176.7(8) . . . . ?
C31 C32 C33 C34 1.8(11) . . . . ?
C3 C32 C33 C34 -175.8(8) . . . . ?
C32 C33 C34 C35 -2.0(12) . . . . ?
C32 C33 C34 S3 177.3(6) . . . . ?
C33 C34 C35 C36 1.2(12) . . . . ?
S3 C34 C35 C36 -178.1(6) . . . . ?
C34 C35 C36 C31 -0.3(12) . . . . ?
C34 C35 C36 C2 175.1(7) . . . . ?
O3 C31 C36 C35 179.8(7) . . . . ?
C32 C31 C36 C35 0.1(12) . . . . ?
O3 C31 C36 C2 4.4(11) . . . . ?
C32 C31 C36 C2 -175.3(7) . . . . ?
C22 C2 C36 C35 -100.1(9) . . . . ?
C22 C2 C36 C31 75.3(9) . . . . ?
C35 C34 S3 O33 -113.1(7) . . . . ?
C33 C34 S3 O33 67.6(7) . . . . ?
C35 C34 S3 O31 8.7(8) . . . . ?
C33 C34 S3 O31 -170.6(7) . . . . ?
C35 C34 S3 O32 130.3(7) . . . . ?
C33 C34 S3 O32 -49.0(8) . . . . ?
C33 C32 C3 C46 100.8(9) . . . . ?
C31 C32 C3 C46 -76.7(10) . . . . ?
O4 C41 C42 C43 176.6(7) . . . . ?
C46 C41 C42 C43 -1.2(12) . . . . ?
O4 C41 C42 C4 -5.2(11) . . . . ?
C46 C41 C42 C4 177.0(8) . . . . ?
C41 C42 C43 C44 -0.3(12) . . . . ?
C4 C42 C43 C44 -178.6(8) . . . . ?
C42 C43 C44 C45 1.8(13) . . . . ?
C42 C43 C44 S4 -177.5(7) . . . . ?
C43 C44 C45 C46 -1.8(13) . . . . ?
S4 C44 C45 C46 177.4(6) . . . . ?
O4 C41 C46 C45 -176.5(7) . . . . ?
C42 C41 C46 C45 1.1(12) . . . . ?
O4 C41 C46 C3 4.0(12) . . . . ?
C42 C41 C46 C3 -178.4(7) . . . . ?
C44 C45 C46 C41 0.4(12) . . . . ?
C44 C45 C46 C3 179.9(7) . . . . ?
C32 C3 C46 C41 101.9(10) . . . . ?
C32 C3 C46 C45 -77.6(9) . . . . ?
C45 C44 S4 O42' 133.3(12) . . . . ?
C43 C44 S4 O42' -47.5(13) . . . . ?
C45 C44 S4 O42 -67.9(10) . . . . ?
C43 C44 S4 O42 111.3(10) . . . . ?
C45 C44 S4 O41' -6.3(14) . . . . ?
C43 C44 S4 O41' 173.0(13) . . . . ?
C45 C44 S4 O43' -97.5(14) . . . . ?
C43 C44 S4 O43' 81.7(14) . . . . ?
C45 C44 S4 O43 51.1(9) . . . . ?
C43 C44 S4 O43 -129.7(9) . . . . ?
C45 C44 S4 O41 167.4(8) . . . . ?
C43 C44 S4 O41 -13.3(10) . . . . ?
C43 C42 C4 C16 79.0(9) . . . . ?
C41 C42 C4 C16 -99.2(9) . . . . ?
C11 C16 C4 C42 77.2(10) . . . . ?
C15 C16 C4 C42 -101.8(8) . . . . ?
O5 C51 C52 C53 -179.9(7) . . . . ?
C56 C51 C52 C53 -1.0(11) . . . . ?
O5 C51 C52 C5 -3.2(11) . . . . ?
C56 C51 C52 C5 175.7(7) . . . . ?
C51 C52 C53 C54 1.2(11) . . . . ?
C5 C52 C53 C54 -175.6(7) . . . . ?
C52 C53 C54 C55 -0.9(12) . . . . ?
C52 C53 C54 S5 179.2(6) . . . . ?
C53 C54 C55 C56 0.3(12) . . . . ?
S5 C54 C55 C56 -179.7(6) . . . . ?
C54 C55 C56 C51 -0.1(12) . . . . ?
C54 C55 C56 C8 178.9(7) . . . . ?
O5 C51 C56 C55 179.4(7) . . . . ?
C52 C51 C56 C55 0.5(12) . . . . ?
O5 C51 C56 C8 0.4(11) . . . . ?
C52 C51 C56 C8 -178.5(7) . . . . ?
C55 C54 S5 O52 134.9(7) . . . . ?
C53 C54 S5 O52 -45.1(8) . . . . ?
C55 C54 S5 O51 12.2(8) . . . . ?
C53 C54 S5 O51 -167.8(6) . . . . ?
C55 C54 S5 O53 -107.1(7) . . . . ?
C53 C54 S5 O53 72.9(7) . . . . ?
C51 C52 C5 C66 -74.8(9) . . . . ?
C53 C52 C5 C66 101.7(8) . . . . ?
O6 C61 C62 C63 179.0(7) . . . . ?
C66 C61 C62 C63 0.6(12) . . . . ?
O6 C61 C62 C6 -3.9(12) . . . . ?
C66 C61 C62 C6 177.6(7) . . . . ?
C61 C62 C63 C64 -0.9(12) . . . . ?
C6 C62 C63 C64 -178.1(7) . . . . ?
C62 C63 C64 C65 -0.3(12) . . . . ?
C62 C63 C64 S6 -178.4(6) . . . . ?
C63 C64 C65 C66 1.9(12) . . . . ?
S6 C64 C65 C66 -180.0(6) . . . . ?
C64 C65 C66 C61 -2.2(12) . . . . ?
C64 C65 C66 C5 176.5(7) . . . . ?
O6 C61 C66 C65 -177.6(7) . . . . ?
C62 C61 C66 C65 1.0(12) . . . . ?
O6 C61 C66 C5 3.7(11) . . . . ?
C62 C61 C66 C5 -177.7(7) . . . . ?
C52 C5 C66 C65 -78.6(9) . . . . ?
C52 C5 C66 C61 100.0(9) . . . . ?
C65 C64 S6 O62 124.7(7) . . . . ?
C63 C64 S6 O62 -57.1(8) . . . . ?
C65 C64 S6 O63 -114.1(7) . . . . ?
C63 C64 S6 O63 64.1(8) . . . . ?
C65 C64 S6 O61 5.3(8) . . . . ?
C63 C64 S6 O61 -176.6(7) . . . . ?
C61 C62 C6 C76 -103.8(9) . . . . ?
C63 C62 C6 C76 73.2(10) . . . . ?
O7 C71 C72 C73 178.0(7) . . . . ?
C76 C71 C72 C73 0.1(12) . . . . ?
O7 C71 C72 C7 -3.9(12) . . . . ?
C76 C71 C72 C7 178.3(7) . . . . ?
C71 C72 C73 C74 -0.2(11) . . . . ?
C7 C72 C73 C74 -178.4(7) . . . . ?
C72 C73 C74 C75 0.3(12) . . . . ?
C72 C73 C74 S7 -178.5(6) . . . . ?
C73 C74 C75 C76 -0.3(12) . . . . ?
S7 C74 C75 C76 178.6(6) . . . . ?
C74 C75 C76 C71 0.2(11) . . . . ?
C74 C75 C76 C6 176.7(7) . . . . ?
O7 C71 C76 C75 -178.1(7) . . . . ?
C72 C71 C76 C75 -0.2(11) . . . . ?
O7 C71 C76 C6 5.3(10) . . . . ?
C72 C71 C76 C6 -176.7(7) . . . . ?
C62 C6 C76 C75 -97.7(9) . . . . ?
C62 C6 C76 C71 78.7(10) . . . . ?
C73 C74 S7 O71 -3.4(8) . . . . ?
C75 C74 S7 O71 177.8(6) . . . . ?
C73 C74 S7 O72 117.7(7) . . . . ?
C75 C74 S7 O72 -61.2(7) . . . . ?
C73 C74 S7 O73 -124.4(7) . . . . ?
C75 C74 S7 O73 56.7(7) . . . . ?
C73 C72 C7 C86 100.0(9) . . . . ?
C71 C72 C7 C86 -78.1(10) . . . . ?
C86 C81 C82 C83 -2.6(11) . . . . ?
O8 C81 C82 C83 175.4(6) . . . . ?
C86 C81 C82 C8 179.2(7) . . . . ?
O8 C81 C82 C8 -2.8(11) . . . . ?
C81 C82 C83 C84 0.7(11) . . . . ?
C8 C82 C83 C84 179.0(7) . . . . ?
C82 C83 C84 C85 2.2(12) . . . . ?
C82 C83 C84 S8 -177.5(6) . . . . ?
C83 C84 C85 C86 -3.3(12) . . . . ?
S8 C84 C85 C86 176.4(6) . . . . ?
C84 C85 C86 C81 1.5(12) . . . . ?
C84 C85 C86 C7 178.8(7) . . . . ?
C82 C81 C86 C85 1.5(12) . . . . ?
O8 C81 C86 C85 -176.6(7) . . . . ?
C82 C81 C86 C7 -175.6(7) . . . . ?
O8 C81 C86 C7 6.3(11) . . . . ?
C72 C7 C86 C85 -80.9(9) . . . . ?
C72 C7 C86 C81 96.2(9) . . . . ?
C83 C84 S8 O82' 146.0(15) . . . . ?
C85 C84 S8 O82' -33.7(16) . . . . ?
C83 C84 S8 O82 -33.5(10) . . . . ?
C85 C84 S8 O82 146.8(8) . . . . ?
C83 C84 S8 O81' 7.5(12) . . . . ?
C85 C84 S8 O81' -172.2(11) . . . . ?
C83 C84 S8 O81 -160.4(7) . . . . ?
C85 C84 S8 O81 19.9(9) . . . . ?
C83 C84 S8 O83' -92.5(13) . . . . ?
C85 C84 S8 O83' 87.8(13) . . . . ?
C83 C84 S8 O83 88.3(8) . . . . ?
C85 C84 S8 O83 -91.4(8) . . . . ?
C55 C56 C8 C82 -102.2(9) . . . . ?
C51 C56 C8 C82 76.8(9) . . . . ?
C81 C82 C8 C56 -99.7(9) . . . . ?
C83 C82 C8 C56 82.1(9) . . . . ?
C16A C11A C12A C13A 3.2(13) . . . . ?
C41A C11A C12A C13A -172.6(8) . . . . ?
C11A C12A C13A N14A -4.1(14) . . . . ?
C11A C12A C13A C21A 173.4(8) . . . . ?
C12A C13A N14A C15A 0.5(13) . . . . ?
C21A C13A N14A C15A -177.2(8) . . . . ?
C13A N14A C15A C16A 3.9(13) . . . . ?
C13A N14A C15A C31A -176.8(8) . . . . ?
N14A C15A C16A C11A -4.8(14) . . . . ?
C31A C15A C16A C11A 176.1(8) . . . . ?
C12A C11A C16A C15A 1.0(13) . . . . ?
C41A C11A C16A C15A 176.6(8) . . . . ?
N14A C13A C21A C26A -12.6(13) . . . . ?
C12A C13A C21A C26A 169.7(9) . . . . ?
N14A C13A C21A C22A 166.1(9) . . . . ?
C12A C13A C21A C22A -11.6(14) . . . . ?
C26A C21A C22A C23A -3.9(15) . . . . ?
C13A C21A C22A C23A 177.4(9) . . . . ?
C21A C22A C23A C24A 4.3(17) . . . . ?
C22A C23A C24A N25A -2.8(17) . . . . ?
C23A C24A N25A C26A 1.0(17) . . . . ?
C24A N25A C26A C21A -0.7(17) . . . . ?
C22A C21A C26A N25A 2.2(15) . . . . ?
C13A C21A C26A N25A -179.1(9) . . . . ?
N14A C15A C31A C32A 162.2(8) . . . . ?
C16A C15A C31A C32A -18.6(14) . . . . ?
N14A C15A C31A C36A -18.4(12) . . . . ?
C16A C15A C31A C36A 160.8(9) . . . . ?
C36A C31A C32A N33A 2.8(13) . . . . ?
C15A C31A C32A N33A -177.8(8) . . . . ?
C31A C32A N33A C34A -2.4(15) . . . . ?
C32A N33A C34A C35A 1.6(15) . . . . ?
N33A C34A C35A C36A -1.3(15) . . . . ?
C34A C35A C36A C31A 1.8(15) . . . . ?
C32A C31A C36A C35A -2.5(14) . . . . ?
C15A C31A C36A C35A 178.1(9) . . . . ?
C12A C11A C41A C42A 122.7(10) . . . . ?
C16A C11A C41A C42A -52.8(13) . . . . ?
C12A C11A C41A C46A -55.6(12) . . . . ?
C16A C11A C41A C46A 128.9(9) . . . . ?
C46A C41A C42A N43A 5.4(14) . . . . ?
C11A C41A C42A N43A -172.9(9) . . . . ?
C41A C42A N43A C44A -4.3(14) . . . . ?
C42A N43A C44A C45A 0.4(13) . . . . ?
N43A C44A C45A C46A 2.2(12) . . . . ?
C44A C45A C46A C41A -1.0(12) . . . . ?
C42A C41A C46A C45A -2.8(13) . . . . ?
C11A C41A C46A C45A 175.6(8) . . . . ?
C16B C11B C12B C13B -2.7(13) . . . . ?
C41B C11B C12B C13B 177.4(8) . . . . ?
C11B C12B C13B N14B 4.1(14) . . . . ?
C11B C12B C13B C21B -175.0(8) . . . . ?
C12B C13B N14B C15B -3.1(13) . . . . ?
C21B C13B N14B C15B 176.0(8) . . . . ?
C13B N14B C15B C16B 0.9(13) . . . . ?
C13B N14B C15B C31B -178.4(8) . . . . ?
C12B C11B C16B C15B 0.7(13) . . . . ?
C41B C11B C16B C15B -179.4(8) . . . . ?
N14B C15B C16B C11B 0.3(14) . . . . ?
C31B C15B C16B C11B 179.6(8) . . . . ?
N14B C13B C21B C22B -153.1(9) . . . . ?
C12B C13B C21B C22B 26.0(14) . . . . ?
N14B C13B C21B C26B 26.2(12) . . . . ?
C12B C13B C21B C26B -154.7(9) . . . . ?
C26B C21B C22B C23B -2.7(14) . . . . ?
C13B C21B C22B C23B 176.6(8) . . . . ?
C21B C22B C23B C24B 2.6(15) . . . . ?
C22B C23B C24B N25B -1.6(17) . . . . ?
C23B C24B N25B C26B 0.5(17) . . . . ?
C24B N25B C26B C21B -0.6(16) . . . . ?
C22B C21B C26B N25B 1.7(14) . . . . ?
C13B C21B C26B N25B -177.6(9) . . . . ?
N14B C15B C31B C36B 17.2(13) . . . . ?
C16B C15B C31B C36B -162.1(9) . . . . ?
N14B C15B C31B C32B -167.8(8) . . . . ?
C16B C15B C31B C32B 12.9(14) . . . . ?
C36B C31B C32B C33B -2.3(14) . . . . ?
C15B C31B C32B C33B -177.5(9) . . . . ?
C31B C32B C33B C34B 3.7(15) . . . . ?
C32B C33B C34B N35B -3.3(15) . . . . ?
C33B C34B N35B C36B 1.7(15) . . . . ?
C34B N35B C36B C31B -0.4(15) . . . . ?
C32B C31B C36B N35B 0.7(14) . . . . ?
C15B C31B C36B N35B 176.1(9) . . . . ?
C12B C11B C41B C46B 60.2(12) . . . . ?
C16B C11B C41B C46B -119.7(9) . . . . ?
C12B C11B C41B C42B -119.8(9) . . . . ?
C16B C11B C41B C42B 60.4(12) . . . . ?
C46B C41B C42B C43B 2.9(12) . . . . ?
C11B C41B C42B C43B -177.1(8) . . . . ?
C41B C42B C43B C44B 0.3(12) . . . . ?
C42B C43B C44B N45B -1.7(12) . . . . ?
C43B C44B N45B C46B -0.3(13) . . . . ?
C44B N45B C46B C41B 3.6(13) . . . . ?
C42B C41B C46B N45B -4.8(13) . . . . ?
C11B C41B C46B N45B 175.3(8) . . . . ?
N16C C11C C12C C13C -3.7(15) . . . . ?
C41C C11C C12C C13C 174.8(9) . . . . ?
C11C C12C C13C C14C 4.2(14) . . . . ?
C11C C12C C13C C21C -177.3(10) . . . . ?
C12C C13C C14C C15C -2.4(15) . . . . ?
C21C C13C C14C C15C 179.2(10) . . . . ?
C13C C14C C15C N16C -0.3(15) . . . . ?
C13C C14C C15C C31C 178.4(9) . . . . ?
C12C C11C N16C C15C 1.0(14) . . . . ?
C41C C11C N16C C15C -177.6(8) . . . . ?
C14C C15C N16C C11C 1.0(14) . . . . ?
C31C C15C N16C C11C -177.7(8) . . . . ?
C14C C13C C21C C26C -36.2(17) . . . . ?
C12C C13C C21C C26C 145.5(12) . . . . ?
C14C C13C C21C C22C 148.0(11) . . . . ?
C12C C13C C21C C22C -30.4(16) . . . . ?
C26C C21C C22C C23C 1.7(19) . . . . ?
C13C C21C C22C C23C 177.6(12) . . . . ?
C21C C22C C23C C24C -1(2) . . . . ?
C22C C23C C24C N25C 2(3) . . . . ?
C23C C24C N25C C26C -3(3) . . . . ?
C24C N25C C26C C21C 3(2) . . . . ?
C22C C21C C26C N25C -3(2) . . . . ?
C13C C21C C26C N25C -178.7(12) . . . . ?
C14C C15C C31C C32C -164.1(9) . . . . ?
N16C C15C C31C C32C 14.6(13) . . . . ?
C14C C15C C31C C36C 18.5(14) . . . . ?
N16C C15C C31C C36C -162.8(9) . . . . ?
C36C C31C C32C C33C -0.8(14) . . . . ?
C15C C31C C32C C33C -178.3(9) . . . . ?
C31C C32C C33C C34C -0.4(15) . . . . ?
C32C C33C C34C N35C 2.3(17) . . . . ?
C33C C34C N35C C36C -3.0(17) . . . . ?
C34C N35C C36C C31C 1.7(14) . . . . ?
C32C C31C C36C N35C 0.2(13) . . . . ?
C15C C31C C36C N35C 177.6(9) . . . . ?
N16C C11C C41C C46C -153.9(9) . . . . ?
C12C C11C C41C C46C 27.5(13) . . . . ?
N16C C11C C41C C42C 29.7(12) . . . . ?
C12C C11C C41C C42C -148.9(9) . . . . ?
C46C C41C C42C N43C 0.5(13) . . . . ?
C11C C41C C42C N43C 177.0(8) . . . . ?
C41C C42C N43C C44C 2.3(14) . . . . ?
C42C N43C C44C C45C -3.6(15) . . . . ?
N43C C44C C45C C46C 1.9(15) . . . . ?
C44C C45C C46C C41C 0.9(14) . . . . ?
C42C C41C C46C C45C -2.1(13) . . . . ?
C11C C41C C46C C45C -178.5(8) . . . . ?
